data_1552408
loop_
_publ_author_name
'Lawrence, Samuel R.'
'Ohlin, C. Andr\'e'
'Cordes, David Bradford'
'Slawin, Alexandra'
'Stasch, Andreas'

_publ_section_title
;
 Hydrocarbon-soluble, hexaanionic fulleride complexes of magnesium
;
_journal_name_full 'Chemical Science'
_journal_paper_doi 10.1039/C9SC03857D
_journal_year 2019
_chemical_formula_moiety 'C118 H82 Mg2 N4, 4(C6 H6)'
_chemical_formula_sum 'C142 H106 Mg2 N4'
_chemical_formula_weight 1917.04
_chemical_properties_physical Air-sensitive
_space_group_crystal_system triclinic
_space_group_IT_number 2
_space_group_name_Hall '-P 1'
_space_group_name_H-M_alt 'P -1'
_symmetry_space_group_name_Hall '-P 1'
_symmetry_space_group_name_H-M 'P -1'
_atom_sites_solution_hydrogens geom
_atom_sites_solution_primary direct
_atom_sites_solution_secondary difmap
_audit_creation_date 2019-01-17
_audit_creation_method 'by CrystalStructure 4.3'
_audit_update_record
;
2019-05-08 deposited with the CCDC.    2019-10-07 downloaded from the CCDC.
;
_cell_angle_alpha 80.200(2)
_cell_angle_beta 79.333(3)
_cell_angle_gamma 88.952(3)
_cell_formula_units_Z 2
_cell_length_a 14.5468(7)
_cell_length_b 14.6808(4)
_cell_length_c 24.3760(7)
_cell_measurement_reflns_used 22320
_cell_measurement_temperature 173
_cell_measurement_theta_max 68.08
_cell_measurement_theta_min 3.04
_cell_volume 5040.6(3)
_computing_cell_refinement 'CrysAlisPro 1.171.38.43i (Rigaku OD, 2015)'
_computing_data_collection 'CrysAlisPro 1.171.38.43i (Rigaku OD, 2015)'
_computing_data_reduction 'CrysAlisPro 1.171.38.43i (Rigaku OD, 2015)'
_computing_molecular_graphics 'CrystalStructure 4.3'
_computing_publication_material 'CrystalStructure 4.3 (Rigaku, 2018)'
_computing_structure_refinement 'SHELXL Version 2018/3 (Sheldrick, 2008)'
_computing_structure_solution 'SHELXT Version 2014/5 (Sheldrick, 2014)'
_diffrn_ambient_temperature 173
_diffrn_detector_area_resol_mean 5.811
_diffrn_measured_fraction_theta_full 0.979
_diffrn_measured_fraction_theta_max 0.968
_diffrn_measurement_device_type 'Rigaku XtaLAB P100'
_diffrn_measurement_method \w
_diffrn_radiation_type 'Cu K\a'
_diffrn_radiation_wavelength 1.54187
_diffrn_reflns_av_R_equivalents 0.0555
_diffrn_reflns_av_unetI/netI 0.0568
_diffrn_reflns_Laue_measured_fraction_full 0.979
_diffrn_reflns_Laue_measured_fraction_max 0.968
_diffrn_reflns_limit_h_max 17
_diffrn_reflns_limit_h_min -16
_diffrn_reflns_limit_k_max 17
_diffrn_reflns_limit_k_min -17
_diffrn_reflns_limit_l_max 29
_diffrn_reflns_limit_l_min -26
_diffrn_reflns_number 52547
_diffrn_reflns_point_group_measured_fraction_full 0.979
_diffrn_reflns_point_group_measured_fraction_max 0.968
_diffrn_reflns_theta_full 67.687
_diffrn_reflns_theta_max 68.383
_diffrn_reflns_theta_min 1.871
_diffrn_standards_number 0
_exptl_absorpt_coefficient_mu 0.665
_exptl_absorpt_correction_T_max 0.980
_exptl_absorpt_correction_T_min 0.738
_exptl_absorpt_correction_type multi-scan
_exptl_absorpt_process_details
;
CrysAlisPro 1.171.38.43i (Rigaku Oxford Diffraction, 2015)
Empirical absorption correction using spherical harmonics,
 implemented in SCALE3 ABSPACK scaling algorithm.
;
_exptl_crystal_colour purple
_exptl_crystal_density_diffrn 1.263
_exptl_crystal_density_method 'not measured'
_exptl_crystal_description prism
_exptl_crystal_F_000 2020.00
_exptl_crystal_recrystallization_method 'Re-crystallisation from solvent: Benzene'
_exptl_crystal_size_max 0.140
_exptl_crystal_size_mid 0.060
_exptl_crystal_size_min 0.030
_refine_diff_density_max 1.055
_refine_diff_density_min -0.528
_refine_ls_extinction_method none
_refine_ls_goodness_of_fit_ref 1.113
_refine_ls_hydrogen_treatment constr
_refine_ls_number_parameters 1422
_refine_ls_number_reflns 17955
_refine_ls_number_restraints 273
_refine_ls_R_factor_all 0.1132
_refine_ls_R_factor_gt 0.1014
_refine_ls_shift/su_max 0.000
_refine_ls_structure_factor_coef Fsqd
_refine_ls_weighting_details 'w = 1/[\s^2^(Fo^2^)+(0.1744P)^2^+8.6727P] where P=(Fo^2^+2Fc^2^)/3'
_refine_ls_weighting_scheme calc
_refine_ls_wR_factor_gt 0.3280
_refine_ls_wR_factor_ref 0.3364
_reflns_Friedel_coverage 0.000
_reflns_number_gt 14324
_reflns_number_total 17955
_reflns_threshold_expression F^2^>2.0\s(F^2^)
_cod_data_source_file c9sc03857d2.cif
_cod_data_source_block 3a'
_cod_database_code 1552408

loop_
_space_group_symop_id
_space_group_symop_operation_xyz
1 +X,+Y,+Z
2 -X,-Y,-Z

loop_
_atom_site_label
_atom_site_type_symbol
_atom_site_fract_x
_atom_site_fract_y
_atom_site_fract_z
_atom_site_U_iso_or_equiv
_atom_site_adp_type
_atom_site_occupancy
_atom_site_site_symmetry_order
_atom_site_calc_flag
_atom_site_refinement_flags_posn
_atom_site_refinement_flags_adp
_atom_site_refinement_flags_occupancy
_atom_site_disorder_assembly
_atom_site_disorder_group
Mg1 Mg 0.10138(11) 0.39582(10) 0.26967(6) 0.0349(4) Uani 1 1 d . . . . .
Mg2 Mg 0.60611(10) 0.89700(12) 0.23878(6) 0.0358(4) Uani 1 1 d . . . . .
N1 N 0.0704(3) 0.3327(3) 0.20969(15) 0.0304(8) Uani 1 1 d . . . . .
N2 N 0.0546(3) 0.2978(3) 0.33404(15) 0.0328(8) Uani 1 1 d . . . . .
N3 N 0.6993(3) 0.9529(3) 0.17222(15) 0.0321(8) Uani 1 1 d . . . . .
N4 N 0.6766(2) 0.9232(2) 0.29607(15) 0.0291(7) Uani 1 1 d . . . . .
C1 C 0.0057(4) 0.2050(3) 0.1734(2) 0.0395(11) Uani 1 1 d . . . . .
H1A H 0.040789 0.236805 0.137190 0.047 Uiso 1 1 calc R U . . .
H1B H -0.061476 0.209519 0.173138 0.047 Uiso 1 1 calc R U . . .
H1C H 0.023330 0.139795 0.179176 0.047 Uiso 1 1 calc R U . . .
C2 C 0.0283(3) 0.2498(3) 0.22119(18) 0.0305(9) Uani 1 1 d . . . . .
C3 C 0.0038(3) 0.1989(3) 0.27558(19) 0.0340(10) Uani 1 1 d . . . . .
H3 H -0.027131 0.141674 0.277619 0.041 Uiso 1 1 calc R U . . .
C4 C 0.0177(3) 0.2188(3) 0.32833(19) 0.0336(9) Uani 1 1 d . . . . .
C5 C -0.0102(4) 0.1435(3) 0.3788(2) 0.0451(12) Uani 1 1 d . . . . .
H5A H -0.076803 0.148710 0.394439 0.054 Uiso 1 1 calc R U . . .
H5B H 0.026878 0.149589 0.407666 0.054 Uiso 1 1 calc R U . . .
H5C H 0.001095 0.083046 0.366954 0.054 Uiso 1 1 calc R U . . .
C6 C 0.0987(3) 0.3816(3) 0.15300(18) 0.0321(9) Uani 1 1 d . . . . .
C7 C 0.1957(4) 0.3867(3) 0.1294(2) 0.0377(10) Uani 1 1 d . . . . .
C8 C 0.2253(4) 0.4441(4) 0.0785(2) 0.0481(13) Uani 1 1 d . . . . .
H8 H 0.289950 0.447789 0.062144 0.058 Uiso 1 1 calc R U . . .
C9 C 0.1626(5) 0.4965(4) 0.0507(2) 0.0501(13) Uani 1 1 d . . . . .
H9 H 0.184286 0.537263 0.016150 0.060 Uiso 1 1 calc R U . . .
C10 C 0.0677(4) 0.4892(4) 0.0735(2) 0.0490(13) Uani 1 1 d . . . . .
H10 H 0.024939 0.524059 0.053441 0.059 Uiso 1 1 calc R U . . .
C11 C 0.0334(4) 0.4327(3) 0.1246(2) 0.0373(10) Uani 1 1 d . . . . .
C12 C 0.2651(4) 0.3316(4) 0.1596(2) 0.0524(14) Uani 1 1 d . . . . .
H12 H 0.242104 0.330144 0.201029 0.063 Uiso 1 1 calc R U . . .
C13 C 0.2681(6) 0.2347(5) 0.1506(5) 0.094(3) Uani 1 1 d . . . . .
H13A H 0.294979 0.232249 0.110929 0.113 Uiso 1 1 calc R U . . .
H13B H 0.204538 0.208495 0.159667 0.113 Uiso 1 1 calc R U . . .
H13C H 0.306839 0.198885 0.175216 0.113 Uiso 1 1 calc R U . . .
C14 C 0.3634(4) 0.3734(5) 0.1461(4) 0.0667(18) Uani 1 1 d . . . . .
H14A H 0.391609 0.369851 0.106783 0.080 Uiso 1 1 calc R U . . .
H14B H 0.401608 0.339090 0.171598 0.080 Uiso 1 1 calc R U . . .
H14C H 0.360211 0.438253 0.151227 0.080 Uiso 1 1 calc R U . . .
C15 C -0.0710(4) 0.4283(4) 0.1494(2) 0.0423(11) Uani 1 1 d . . . . .
H15 H -0.081845 0.376500 0.182396 0.051 Uiso 1 1 calc R U . . .
C16 C -0.1291(5) 0.4076(6) 0.1063(3) 0.0730(19) Uani 1 1 d . . . . .
H16A H -0.120516 0.457987 0.073701 0.088 Uiso 1 1 calc R U . . .
H16B H -0.195414 0.402292 0.124125 0.088 Uiso 1 1 calc R U . . .
H16C H -0.108611 0.349481 0.093627 0.088 Uiso 1 1 calc R U . . .
C17 C -0.1036(5) 0.5171(5) 0.1710(4) 0.0700(19) Uani 1 1 d . . . . .
H17A H -0.087454 0.569981 0.140291 0.084 Uiso 1 1 calc R U . . .
H17B H -0.072697 0.524451 0.202478 0.084 Uiso 1 1 calc R U . . .
H17C H -0.171504 0.514122 0.184044 0.084 Uiso 1 1 calc R U . . .
C18 C 0.0665(4) 0.3166(3) 0.38792(19) 0.0352(10) Uani 1 1 d . . . . .
C19 C 0.1588(4) 0.3211(3) 0.3989(2) 0.0418(11) Uani 1 1 d . . . . .
C20 C 0.1705(5) 0.3496(4) 0.4483(2) 0.0524(14) Uani 1 1 d . . . . .
H20 H 0.231651 0.351520 0.456591 0.063 Uiso 1 1 calc R U . . .
C21 C 0.0955(5) 0.3754(4) 0.4859(2) 0.0609(16) Uani 1 1 d . . . . .
H21 H 0.105374 0.394732 0.519611 0.073 Uiso 1 1 calc R U . . .
C22 C 0.0049(5) 0.3732(4) 0.4743(2) 0.0515(14) Uani 1 1 d . . . . .
H22 H -0.046244 0.392090 0.500066 0.062 Uiso 1 1 calc R U . . .
C23 C -0.0113(4) 0.3437(3) 0.4254(2) 0.0424(12) Uani 1 1 d . . . . .
C24 C 0.2425(4) 0.2958(4) 0.3563(2) 0.0451(12) Uani 1 1 d . . . . .
H24 H 0.236292 0.331382 0.318407 0.054 Uiso 1 1 calc R U . . .
C25 C 0.2430(5) 0.1929(4) 0.3511(3) 0.0572(15) Uani 1 1 d . . . . .
H25A H 0.248237 0.155284 0.387680 0.069 Uiso 1 1 calc R U . . .
H25B H 0.296306 0.180970 0.322337 0.069 Uiso 1 1 calc R U . . .
H25C H 0.184706 0.176818 0.340091 0.069 Uiso 1 1 calc R U . . .
C26 C 0.3363(5) 0.3229(5) 0.3677(3) 0.0649(17) Uani 1 1 d . . . . .
H26A H 0.346759 0.287108 0.403760 0.078 Uiso 1 1 calc R U . . .
H26B H 0.336742 0.389005 0.369743 0.078 Uiso 1 1 calc R U . . .
H26C H 0.386068 0.310173 0.337053 0.078 Uiso 1 1 calc R U . . .
C27 C -0.1090(4) 0.3476(4) 0.4121(2) 0.0452(12) Uani 1 1 d . . . . .
H27 H -0.108690 0.312973 0.380074 0.054 Uiso 1 1 calc R U . . .
C28 C -0.1827(5) 0.3023(6) 0.4616(3) 0.078(2) Uani 1 1 d . . . . .
H28A H -0.192753 0.341133 0.491089 0.093 Uiso 1 1 calc R U . . .
H28B H -0.161212 0.241350 0.477068 0.093 Uiso 1 1 calc R U . . .
H28C H -0.241502 0.295453 0.448441 0.093 Uiso 1 1 calc R U . . .
C29 C -0.1347(6) 0.4465(5) 0.3922(4) 0.078(2) Uani 1 1 d . . . . .
H29A H -0.088767 0.473420 0.358977 0.093 Uiso 1 1 calc R U . . .
H29B H -0.135134 0.482414 0.422660 0.093 Uiso 1 1 calc R U . . .
H29C H -0.196998 0.447653 0.382178 0.093 Uiso 1 1 calc R U . . .
C31 C 0.8510(3) 1.0261(4) 0.1235(2) 0.0424(11) Uani 1 1 d . . . . .
H31A H 0.844924 1.093248 0.113548 0.051 Uiso 1 1 calc R U . . .
H31B H 0.839618 0.996561 0.092222 0.051 Uiso 1 1 calc R U . . .
H31C H 0.914185 1.011787 0.130664 0.051 Uiso 1 1 calc R U . . .
C32 C 0.7803(3) 0.9905(3) 0.17616(19) 0.0317(9) Uani 1 1 d . . . . .
C33 C 0.8058(3) 0.9978(3) 0.22827(19) 0.0310(9) Uani 1 1 d . . . . .
H33 H 0.863420 1.029425 0.225322 0.037 Uiso 1 1 calc R U . . .
C34 C 0.7597(3) 0.9659(3) 0.28340(18) 0.0295(9) Uani 1 1 d . . . . .
C35 C 0.8087(3) 0.9791(4) 0.3309(2) 0.0411(11) Uani 1 1 d . . . . .
H35A H 0.820428 0.918634 0.352388 0.049 Uiso 1 1 calc R U . . .
H35B H 0.769089 1.015322 0.356135 0.049 Uiso 1 1 calc R U . . .
H35C H 0.868258 1.011936 0.315187 0.049 Uiso 1 1 calc R U . . .
C36 C 0.6772(3) 0.9460(3) 0.11793(18) 0.0332(10) Uani 1 1 d . . . . .
C37 C 0.6774(3) 0.8569(3) 0.10261(19) 0.0357(10) Uani 1 1 d . . . . .
C38 C 0.6488(4) 0.8487(4) 0.0526(2) 0.0450(12) Uani 1 1 d . . . . .
H38 H 0.649476 0.789726 0.041450 0.054 Uiso 1 1 calc R U . . .
C39 C 0.6193(4) 0.9243(5) 0.0186(2) 0.0511(14) Uani 1 1 d . . . . .
H39 H 0.600334 0.917304 -0.015762 0.061 Uiso 1 1 calc R U . . .
C40 C 0.6174(4) 1.0100(4) 0.0346(2) 0.0479(13) Uani 1 1 d . . . . .
H40 H 0.596257 1.061570 0.011179 0.057 Uiso 1 1 calc R U . . .
C41 C 0.6458(3) 1.0226(4) 0.08421(19) 0.0393(11) Uani 1 1 d . . . . .
C42 C 0.7081(3) 0.7733(3) 0.1407(2) 0.0391(11) Uani 1 1 d . . . . .
H42 H 0.675929 0.777040 0.180214 0.047 Uiso 1 1 calc R U . . .
C43 C 0.8141(4) 0.7743(4) 0.1407(3) 0.0496(13) Uani 1 1 d . . . . .
H43A H 0.831074 0.830531 0.153357 0.059 Uiso 1 1 calc R U . . .
H43B H 0.848637 0.772938 0.102310 0.059 Uiso 1 1 calc R U . . .
H43C H 0.830015 0.719934 0.166464 0.059 Uiso 1 1 calc R U . . .
C44 C 0.6792(4) 0.6803(4) 0.1280(3) 0.0529(14) Uani 1 1 d . . . . .
H44A H 0.715688 0.669935 0.091625 0.064 Uiso 1 1 calc R U . . .
H44B H 0.612479 0.680983 0.126241 0.064 Uiso 1 1 calc R U . . .
H44C H 0.691116 0.630586 0.158092 0.064 Uiso 1 1 calc R U . . .
C45 C 0.6378(4) 1.1182(4) 0.1011(2) 0.0448(12) Uani 1 1 d . . . . .
H45 H 0.667427 1.115464 0.135206 0.054 Uiso 1 1 calc R U . . .
C46 C 0.6898(5) 1.1923(5) 0.0549(3) 0.0668(17) Uani 1 1 d . . . . .
H46A H 0.681426 1.252627 0.067127 0.080 Uiso 1 1 calc R U . . .
H46B H 0.664912 1.194060 0.020023 0.080 Uiso 1 1 calc R U . . .
H46C H 0.756589 1.177938 0.047798 0.080 Uiso 1 1 calc R U . . .
C47 C 0.5360(5) 1.1440(5) 0.1177(3) 0.0664(17) Uani 1 1 d . . . . .
H47A H 0.504872 1.097626 0.149127 0.080 Uiso 1 1 calc R U . . .
H47B H 0.504665 1.146295 0.085204 0.080 Uiso 1 1 calc R U . . .
H47C H 0.532785 1.204722 0.129508 0.080 Uiso 1 1 calc R U . . .
C48 C 0.6302(3) 0.8908(3) 0.35295(18) 0.0294(9) Uani 1 1 d . . . . .
C49 C 0.5728(3) 0.9522(3) 0.38264(19) 0.0330(9) Uani 1 1 d . . . . .
C50 C 0.5138(3) 0.9145(4) 0.4324(2) 0.0407(11) Uani 1 1 d . . . . .
H50 H 0.473970 0.954196 0.452795 0.049 Uiso 1 1 calc R U . . .
C51 C 0.5113(4) 0.8202(4) 0.4531(2) 0.0437(12) Uani 1 1 d . . . . .
H51 H 0.468611 0.795742 0.486651 0.052 Uiso 1 1 calc R U . . .
C52 C 0.5710(4) 0.7624(4) 0.4249(2) 0.0404(11) Uani 1 1 d . . . . .
H52 H 0.569883 0.698155 0.439801 0.048 Uiso 1 1 calc R U . . .
C53 C 0.6326(3) 0.7960(3) 0.37516(19) 0.0338(10) Uani 1 1 d . . . . .
C54 C 0.5757(3) 1.0555(3) 0.3601(2) 0.0375(10) Uani 1 1 d . . . . .
H54 H 0.633113 1.068376 0.330117 0.045 Uiso 1 1 calc R U . . .
C55 C 0.5836(5) 1.1130(4) 0.4049(3) 0.0613(16) Uani 1 1 d . . . . .
H55A H 0.526763 1.104682 0.434075 0.074 Uiso 1 1 calc R U . . .
H55B H 0.591227 1.178316 0.387527 0.074 Uiso 1 1 calc R U . . .
H55C H 0.637934 1.093152 0.422202 0.074 Uiso 1 1 calc R U . . .
C56 C 0.4923(5) 1.0847(5) 0.3320(3) 0.0668(18) Uani 1 1 d . . . . .
H56A H 0.493680 1.151955 0.320370 0.080 Uiso 1 1 calc R U . . .
H56B H 0.434288 1.065888 0.358916 0.080 Uiso 1 1 calc R U . . .
H56C H 0.495220 1.054900 0.298683 0.080 Uiso 1 1 calc R U . . .
C57 C 0.7017(4) 0.7322(3) 0.3458(2) 0.0394(11) Uani 1 1 d . . . . .
H57 H 0.746201 0.771854 0.315231 0.047 Uiso 1 1 calc R U . . .
C58 C 0.7587(4) 0.6773(4) 0.3861(3) 0.0554(14) Uani 1 1 d . . . . .
H58A H 0.804059 0.639427 0.365290 0.067 Uiso 1 1 calc R U . . .
H58B H 0.716879 0.637158 0.416338 0.067 Uiso 1 1 calc R U . . .
H58C H 0.792050 0.719978 0.402699 0.067 Uiso 1 1 calc R U . . .
C59 C 0.6523(5) 0.6675(5) 0.3179(3) 0.0621(16) Uani 1 1 d . . . . .
H59A H 0.609505 0.626317 0.347015 0.075 Uiso 1 1 calc R U . . .
H59B H 0.698714 0.630561 0.297097 0.075 Uiso 1 1 calc R U . . .
H59C H 0.616691 0.703791 0.291549 0.075 Uiso 1 1 calc R U . . .
C61 C 0.1589(4) 0.5319(3) 0.2745(2) 0.0430(12) Uani 1 1 d . . . . .
C62 C 0.2469(4) 0.5395(3) 0.2325(2) 0.0419(11) Uani 1 1 d . . . . .
C63 C 0.2284(4) 0.5810(3) 0.1781(2) 0.0382(11) Uani 1 1 d . . . . .
C64 C 0.1312(4) 0.6060(4) 0.1849(2) 0.0412(11) Uani 1 1 d . . . . .
C65 C 0.0902(4) 0.5793(4) 0.2442(2) 0.0446(12) Uani 1 1 d . . . . .
C66 C 0.1642(4) 0.5552(3) 0.3297(2) 0.0453(12) Uani 1 1 d . . . . .
C67 C 0.2507(4) 0.5733(3) 0.3442(2) 0.0434(12) Uani 1 1 d . . . . .
C68 C 0.3365(4) 0.5729(3) 0.3042(2) 0.0447(12) Uani 1 1 d . . . . .
C69 C 0.3331(4) 0.5561(3) 0.2479(2) 0.0399(11) Uani 1 1 d . . . . .
C70 C 0.4016(3) 0.6136(4) 0.2076(2) 0.0420(11) Uani 1 1 d . . . . .
C71 C 0.3842(4) 0.6521(4) 0.1540(2) 0.0421(11) Uani 1 1 d . . . . .
C72 C 0.2955(4) 0.6353(4) 0.1390(2) 0.0412(11) Uani 1 1 d . . . . .
C73 C 0.2681(4) 0.7187(4) 0.10627(19) 0.0433(12) Uani 1 1 d . . . . .
C74 C 0.1742(4) 0.7430(4) 0.1129(2) 0.0451(12) Uani 1 1 d . . . . .
C75 C 0.1036(4) 0.6847(4) 0.1529(2) 0.0454(12) Uani 1 1 d . . . . .
C76 C 0.0342(4) 0.7442(4) 0.1791(2) 0.0511(14) Uani 1 1 d . . . . .
C77 C -0.0052(3) 0.7191(4) 0.2365(3) 0.0514(14) Uani 1 1 d . . . . .
C78 C 0.0220(3) 0.6368(4) 0.2698(2) 0.0479(13) Uani 1 1 d . . . . .
C79 C 0.0254(4) 0.6542(4) 0.3263(2) 0.0505(14) Uani 1 1 d . . . . .
C80 C 0.0942(4) 0.6156(4) 0.3552(2) 0.0454(12) Uani 1 1 d . . . . .
C81 C 0.2369(4) 0.6442(4) 0.3800(2) 0.0438(12) Uani 1 1 d . . . . .
C82 C 0.3054(4) 0.7107(4) 0.3753(2) 0.0433(12) Uani 1 1 d . . . . .
C83 C 0.3931(4) 0.7115(4) 0.3341(2) 0.0417(11) Uani 1 1 d . . . . .
C84 C 0.4057(4) 0.6412(4) 0.2996(2) 0.0426(11) Uani 1 1 d . . . . .
C85 C 0.4467(3) 0.6676(4) 0.2401(2) 0.0418(11) Uani 1 1 d . . . . .
C86 C 0.4728(3) 0.7586(4) 0.2172(2) 0.0431(12) Uani 1 1 d . . . . .
C87 C 0.4537(3) 0.8000(4) 0.1623(2) 0.0417(11) Uani 1 1 d . . . . .
C88 C 0.4113(4) 0.7469(4) 0.1312(2) 0.0420(11) Uani 1 1 d . . . . .
C89 C 0.3402(4) 0.7883(4) 0.10144(19) 0.0420(11) Uani 1 1 d . . . . .
C90 C 0.3148(4) 0.8794(4) 0.1036(2) 0.0480(13) Uani 1 1 d . . . . .
C91 C 0.2169(4) 0.9051(4) 0.1099(2) 0.0517(14) Uani 1 1 d . . . . .
C92 C 0.1489(4) 0.8378(4) 0.1146(2) 0.0498(13) Uani 1 1 d . . . . .
C93 C 0.0617(4) 0.8375(4) 0.1559(3) 0.0526(14) Uani 1 1 d . . . . .
C94 C 0.0493(4) 0.9063(4) 0.1902(3) 0.0599(16) Uani 1 1 d . . . . .
C95 C 0.0076(4) 0.8802(5) 0.2502(3) 0.0595(16) Uani 1 1 d . . . . .
C96 C -0.0191(4) 0.7892(5) 0.2724(3) 0.0544(14) Uani 1 1 d . . . . .
C97 C -0.0009(4) 0.7482(4) 0.3279(3) 0.0526(14) Uani 1 1 d . . . . .
C98 C 0.0421(4) 0.8020(4) 0.3587(2) 0.0517(14) Uani 1 1 d . . . . .
C99 C 0.1135(4) 0.7610(4) 0.3889(2) 0.0470(13) Uani 1 1 d . . . . .
C100 C 0.1389(4) 0.6701(4) 0.3871(2) 0.0460(13) Uani 1 1 d . . . . .
C101 C 0.1851(4) 0.8306(4) 0.3843(2) 0.0461(12) Uani 1 1 d . . . . .
C102 C 0.2796(4) 0.8048(4) 0.3775(2) 0.0431(12) Uani 1 1 d . . . . .
C103 C 0.3497(4) 0.8631(4) 0.3370(2) 0.0423(11) Uani 1 1 d . . . . .
C104 C 0.4194(3) 0.8025(4) 0.3117(2) 0.0405(11) Uani 1 1 d . . . . .
C105 C 0.4657(3) 0.8302(4) 0.2530(2) 0.0432(12) Uani 1 1 d . . . . .
C106 C 0.4316(4) 0.9119(4) 0.2203(2) 0.0452(12) Uani 1 1 d . . . . .
C107 C 0.4283(4) 0.8936(4) 0.1641(2) 0.0446(12) Uani 1 1 d . . . . .
C108 C 0.3605(4) 0.9337(4) 0.1348(2) 0.0454(12) Uani 1 1 d . . . . .
C109 C 0.2908(5) 0.9935(4) 0.1610(2) 0.0519(14) Uani 1 1 d . . . . .
C110 C 0.2027(5) 0.9750(4) 0.1457(3) 0.0557(15) Uani 1 1 d . . . . .
C111 C 0.1197(5) 0.9749(4) 0.1852(3) 0.0598(16) Uani 1 1 d . . . . .
C112 C 0.1226(4) 0.9928(4) 0.2416(3) 0.0568(15) Uani 1 1 d . . . . .
C113 C 0.0522(4) 0.9348(4) 0.2819(3) 0.0603(16) Uani 1 1 d . . . . .
C114 C 0.0694(4) 0.8963(4) 0.3350(3) 0.0556(15) Uani 1 1 d . . . . .
C115 C 0.1584(4) 0.9153(4) 0.3508(2) 0.0499(13) Uani 1 1 d . . . . .
C116 C 0.2257(4) 0.9693(3) 0.3126(2) 0.0481(13) Uani 1 1 d . . . . .
C117 C 0.3229(4) 0.9428(4) 0.3055(2) 0.0452(12) Uani 1 1 d . . . . .
C118 C 0.3644(4) 0.9692(3) 0.2452(2) 0.0453(12) Uani 1 1 d . . . . .
C119 C 0.2942(4) 1.0101(3) 0.2160(3) 0.0511(13) Uani 1 1 d . . . . .
C120 C 0.2078(5) 1.0094(3) 0.2565(3) 0.0545(14) Uani 1 1 d . . . . .
C121 C 0.1046(4) 0.0516(4) 0.5167(3) 0.0542(14) Uani 1 1 d . . . . .
H121 H 0.038210 0.047913 0.525464 0.065 Uiso 1 1 calc R U . . .
C122 C 0.1502(4) 0.1257(4) 0.5280(2) 0.0482(12) Uani 1 1 d . . . . .
H122 H 0.115186 0.173095 0.544055 0.058 Uiso 1 1 calc R U . . .
C123 C 0.2472(4) 0.1313(4) 0.5159(2) 0.0503(13) Uani 1 1 d . . . . .
H123 H 0.278922 0.182363 0.523561 0.060 Uiso 1 1 calc R U . . .
C124 C 0.2968(4) 0.0620(5) 0.4925(3) 0.0551(14) Uani 1 1 d . . . . .
H124 H 0.363258 0.065023 0.484665 0.066 Uiso 1 1 calc R U . . .
C125 C 0.2511(4) -0.0121(4) 0.4804(3) 0.0560(14) Uani 1 1 d . . . . .
H125 H 0.285895 -0.059012 0.463669 0.067 Uiso 1 1 calc R U . . .
C126 C 0.1543(5) -0.0173(4) 0.4929(3) 0.0559(14) Uani 1 1 d . . . . .
H126 H 0.122302 -0.068118 0.485149 0.067 Uiso 1 1 calc R U . . .
C131 C 0.1304(4) 0.1519(5) 0.0324(2) 0.0571(15) Uani 1 1 d . . . . .
H131 H 0.179210 0.118376 0.047462 0.069 Uiso 1 1 calc R U . . .
C132 C 0.0561(5) 0.1056(5) 0.0208(3) 0.0619(16) Uani 1 1 d . . . . .
H132 H 0.053985 0.039983 0.027996 0.074 Uiso 1 1 calc R U . . .
C133 C -0.0153(5) 0.1543(5) -0.0013(3) 0.0634(16) Uani 1 1 d . . . . .
H133 H -0.065743 0.122131 -0.009623 0.076 Uiso 1 1 calc R U . . .
C134 C -0.0124(5) 0.2491(5) -0.0111(3) 0.0606(16) Uani 1 1 d . . . . .
H134 H -0.061312 0.282939 -0.025779 0.073 Uiso 1 1 calc R U . . .
C135 C 0.0616(5) 0.2953(4) 0.0006(3) 0.0616(16) Uani 1 1 d . . . . .
H135 H 0.063624 0.360979 -0.006246 0.074 Uiso 1 1 calc R U . . .
C136 C 0.1328(5) 0.2465(5) 0.0221(2) 0.0572(15) Uani 1 1 d . . . . .
H136 H 0.183786 0.278731 0.029723 0.069 Uiso 1 1 calc R U . . .
C141 C 0.699(3) 0.264(2) 0.2412(16) 0.110(8) Uani 0.49(3) 1 d D U P A 1
H141 H 0.724128 0.207435 0.231318 0.132 Uiso 0.49(3) 1 calc R U P A 1
C142 C 0.737(2) 0.302(3) 0.2797(16) 0.123(9) Uani 0.49(3) 1 d D U P A 1
H142 H 0.788073 0.276618 0.296734 0.147 Uiso 0.49(3) 1 calc R U P A 1
C143 C 0.692(2) 0.383(3) 0.2901(16) 0.118(8) Uani 0.49(3) 1 d D U P A 1
H143 H 0.718711 0.416448 0.313324 0.142 Uiso 0.49(3) 1 calc R U P A 1
C144 C 0.613(2) 0.423(2) 0.2718(14) 0.110(7) Uani 0.49(3) 1 d D U P A 1
H144 H 0.581169 0.473175 0.286450 0.132 Uiso 0.49(3) 1 calc R U P A 1
C145 C 0.585(2) 0.382(2) 0.2305(13) 0.110(7) Uani 0.49(3) 1 d D U P A 1
H145 H 0.537186 0.410142 0.211693 0.132 Uiso 0.49(3) 1 calc R U P A 1
C146 C 0.626(3) 0.301(2) 0.2157(17) 0.124(8) Uani 0.49(3) 1 d D U P A 1
H146 H 0.603791 0.271768 0.188654 0.149 Uiso 0.49(3) 1 calc R U P A 1
C14A C 0.7336(16) 0.2629(15) 0.2608(10) 0.082(6) Uani 0.51(3) 1 d D U P A 2
H14D H 0.780193 0.216927 0.263226 0.099 Uiso 0.51(3) 1 calc R U P A 2
C14B C 0.725(2) 0.334(2) 0.2929(13) 0.108(7) Uani 0.51(3) 1 d D U P A 2
H14E H 0.768724 0.334900 0.317205 0.130 Uiso 0.51(3) 1 calc R U P A 2
C14C C 0.659(3) 0.404(2) 0.2931(17) 0.124(8) Uani 0.51(3) 1 d D U P A 2
H14F H 0.654500 0.448342 0.317354 0.149 Uiso 0.51(3) 1 calc R U P A 2
C14D C 0.602(2) 0.401(2) 0.2542(16) 0.124(8) Uani 0.51(3) 1 d D U P A 2
H14G H 0.555279 0.447069 0.251427 0.149 Uiso 0.51(3) 1 calc R U P A 2
C14E C 0.606(2) 0.337(3) 0.2195(17) 0.124(8) Uani 0.51(3) 1 d D U P A 2
H14H H 0.567319 0.340723 0.191945 0.149 Uiso 0.51(3) 1 calc R U P A 2
C14F C 0.669(2) 0.264(2) 0.2252(12) 0.103(7) Uani 0.51(3) 1 d D U P A 2
H14I H 0.668450 0.215586 0.204234 0.124 Uiso 0.51(3) 1 calc R U P A 2
C151 C 0.448(2) 0.5496(13) 0.5390(13) 0.097(6) Uani 0.65(4) 1 d . U P B 1
H151 H 0.413890 0.582298 0.566420 0.116 Uiso 0.65(4) 1 calc R U P B 1
C152 C 0.4184(13) 0.544(2) 0.4912(15) 0.091(6) Uani 0.65(4) 1 d . U P B 1
H152 H 0.362554 0.574264 0.484023 0.109 Uiso 0.65(4) 1 calc R U P B 1
C153 C 0.465(3) 0.496(2) 0.4528(12) 0.098(7) Uani 0.65(4) 1 d . U P B 1
H153 H 0.441283 0.492109 0.419630 0.117 Uiso 0.65(4) 1 calc R U P B 1
C15A C 0.430(4) 0.551(4) 0.515(3) 0.094(9) Uiso 0.35(4) 1 d . U P B 2
H15A H 0.378338 0.588439 0.525647 0.113 Uiso 0.35(4) 1 calc R U P B 2
C15B C 0.429(4) 0.516(4) 0.470(3) 0.089(9) Uiso 0.35(4) 1 d . U P B 2
H15B H 0.378295 0.528993 0.450256 0.107 Uiso 0.35(4) 1 calc R U P B 2
C15C C 0.499(5) 0.460(4) 0.449(2) 0.096(10) Uiso 0.35(4) 1 d . U P B 2
H15C H 0.500837 0.432636 0.416043 0.115 Uiso 0.35(4) 1 calc R U P B 2
C161 C 0.5309(10) 0.5417(9) 0.0395(5) 0.128(4) Uani 1 1 d D . . . .
H161 H 0.552076 0.571445 0.066639 0.154 Uiso 1 1 calc R U . . .
C162 C 0.4664(10) 0.5821(7) 0.0095(5) 0.122(4) Uani 1 1 d D . . . .
H162 H 0.442512 0.640500 0.016640 0.147 Uiso 1 1 calc R U . . .
C163 C 0.4352(8) 0.5432(10) -0.0295(5) 0.127(4) Uani 1 1 d D . . . .
H163 H 0.390589 0.573665 -0.049921 0.153 Uiso 1 1 calc R U . . .

loop_
_atom_site_aniso_label
_atom_site_aniso_U_11
_atom_site_aniso_U_22
_atom_site_aniso_U_33
_atom_site_aniso_U_23
_atom_site_aniso_U_13
_atom_site_aniso_U_12
Mg1 0.0458(9) 0.0298(7) 0.0305(7) -0.0082(6) -0.0071(6) -0.0070(6)
Mg2 0.0294(7) 0.0497(9) 0.0299(7) -0.0089(7) -0.0065(6) -0.0095(6)
N1 0.0313(18) 0.0321(19) 0.0293(18) -0.0067(15) -0.0078(15) -0.0008(15)
N2 0.041(2) 0.0322(19) 0.0270(18) -0.0090(15) -0.0064(15) -0.0011(16)
N3 0.0281(18) 0.042(2) 0.0283(18) -0.0063(16) -0.0091(14) -0.0019(15)
N4 0.0257(17) 0.0328(18) 0.0309(18) -0.0088(15) -0.0072(14) 0.0010(14)
C1 0.049(3) 0.037(2) 0.037(2) -0.012(2) -0.012(2) -0.004(2)
C2 0.031(2) 0.029(2) 0.033(2) -0.0106(18) -0.0068(17) 0.0044(17)
C3 0.037(2) 0.028(2) 0.037(2) -0.0099(18) -0.0030(19) -0.0037(18)
C4 0.036(2) 0.031(2) 0.034(2) -0.0082(18) -0.0027(18) 0.0015(18)
C5 0.065(3) 0.036(3) 0.033(2) -0.007(2) -0.005(2) -0.006(2)
C6 0.038(2) 0.030(2) 0.031(2) -0.0094(18) -0.0087(18) 0.0001(18)
C7 0.042(3) 0.038(2) 0.035(2) -0.0108(19) -0.006(2) -0.006(2)
C8 0.058(3) 0.050(3) 0.035(3) -0.012(2) 0.001(2) -0.015(3)
C9 0.072(4) 0.044(3) 0.033(2) -0.001(2) -0.011(2) -0.010(3)
C10 0.068(4) 0.039(3) 0.044(3) -0.007(2) -0.023(3) 0.003(2)
C11 0.047(3) 0.032(2) 0.039(2) -0.0117(19) -0.019(2) 0.002(2)
C12 0.037(3) 0.067(4) 0.048(3) 0.002(3) -0.006(2) 0.002(2)
C13 0.067(5) 0.050(4) 0.173(9) -0.004(5) -0.058(5) 0.003(3)
C14 0.042(3) 0.056(4) 0.110(5) -0.032(4) -0.018(3) 0.010(3)
C15 0.044(3) 0.040(3) 0.051(3) -0.016(2) -0.021(2) 0.005(2)
C16 0.061(4) 0.096(5) 0.075(4) -0.023(4) -0.038(3) -0.002(4)
C17 0.052(3) 0.064(4) 0.106(5) -0.041(4) -0.023(4) 0.014(3)
C18 0.051(3) 0.026(2) 0.030(2) -0.0086(18) -0.008(2) 0.0027(19)
C19 0.054(3) 0.032(2) 0.042(3) -0.008(2) -0.015(2) 0.004(2)
C20 0.072(4) 0.040(3) 0.055(3) -0.015(2) -0.031(3) 0.006(3)
C21 0.097(5) 0.052(3) 0.043(3) -0.020(3) -0.026(3) 0.008(3)
C22 0.077(4) 0.044(3) 0.035(3) -0.016(2) -0.006(3) 0.008(3)
C23 0.062(3) 0.031(2) 0.033(2) -0.0087(19) -0.002(2) 0.000(2)
C24 0.046(3) 0.042(3) 0.052(3) -0.010(2) -0.019(2) 0.010(2)
C25 0.057(3) 0.049(3) 0.074(4) -0.026(3) -0.022(3) 0.017(3)
C26 0.055(4) 0.055(4) 0.090(5) -0.008(3) -0.029(3) 0.002(3)
C27 0.054(3) 0.041(3) 0.041(3) -0.014(2) -0.004(2) 0.002(2)
C28 0.060(4) 0.099(6) 0.064(4) -0.008(4) 0.008(3) 0.001(4)
C29 0.092(5) 0.051(4) 0.102(6) -0.010(4) -0.050(5) 0.004(4)
C31 0.035(2) 0.055(3) 0.036(2) -0.003(2) -0.008(2) -0.005(2)
C32 0.027(2) 0.034(2) 0.035(2) -0.0069(18) -0.0085(18) 0.0026(17)
C33 0.023(2) 0.034(2) 0.039(2) -0.0094(18) -0.0097(17) 0.0012(17)
C34 0.025(2) 0.030(2) 0.036(2) -0.0101(18) -0.0092(17) 0.0033(16)
C35 0.033(2) 0.060(3) 0.034(2) -0.014(2) -0.0086(19) -0.006(2)
C36 0.026(2) 0.048(3) 0.026(2) -0.0076(19) -0.0059(17) -0.0026(18)
C37 0.025(2) 0.049(3) 0.034(2) -0.012(2) -0.0044(18) 0.0043(19)
C38 0.036(3) 0.064(3) 0.041(3) -0.023(2) -0.008(2) 0.001(2)
C39 0.043(3) 0.079(4) 0.035(3) -0.017(3) -0.013(2) 0.006(3)
C40 0.042(3) 0.067(4) 0.035(2) -0.003(2) -0.012(2) 0.001(2)
C41 0.031(2) 0.054(3) 0.031(2) -0.003(2) -0.0054(18) -0.001(2)
C42 0.033(2) 0.046(3) 0.042(3) -0.016(2) -0.008(2) 0.006(2)
C43 0.035(3) 0.056(3) 0.066(3) -0.021(3) -0.020(2) 0.011(2)
C44 0.042(3) 0.052(3) 0.070(4) -0.022(3) -0.011(3) 0.005(2)
C45 0.044(3) 0.048(3) 0.044(3) -0.004(2) -0.014(2) 0.002(2)
C46 0.072(4) 0.059(4) 0.064(4) 0.001(3) -0.010(3) -0.001(3)
C47 0.051(4) 0.062(4) 0.088(5) -0.018(3) -0.014(3) 0.012(3)
C48 0.025(2) 0.034(2) 0.032(2) -0.0116(18) -0.0092(17) 0.0019(17)
C49 0.029(2) 0.038(2) 0.037(2) -0.0177(19) -0.0095(18) 0.0007(18)
C50 0.037(3) 0.047(3) 0.039(2) -0.018(2) -0.003(2) 0.004(2)
C51 0.042(3) 0.052(3) 0.036(2) -0.011(2) 0.002(2) -0.007(2)
C52 0.042(3) 0.040(3) 0.038(2) -0.005(2) -0.007(2) -0.005(2)
C53 0.034(2) 0.037(2) 0.034(2) -0.0128(19) -0.0101(18) 0.0002(19)
C54 0.034(2) 0.037(2) 0.044(3) -0.014(2) -0.007(2) 0.0030(19)
C55 0.086(5) 0.047(3) 0.054(3) -0.021(3) -0.010(3) -0.004(3)
C56 0.055(4) 0.051(3) 0.102(5) -0.004(3) -0.042(4) 0.005(3)
C57 0.042(3) 0.037(2) 0.039(2) -0.010(2) -0.005(2) 0.001(2)
C58 0.048(3) 0.058(3) 0.067(4) -0.021(3) -0.021(3) 0.017(3)
C59 0.056(3) 0.066(4) 0.080(4) -0.044(3) -0.025(3) 0.023(3)
C61 0.056(3) 0.030(2) 0.045(3) -0.007(2) -0.012(2) -0.012(2)
C62 0.053(3) 0.027(2) 0.049(3) -0.014(2) -0.010(2) 0.000(2)
C63 0.049(3) 0.032(2) 0.041(2) -0.024(2) -0.011(2) 0.001(2)
C64 0.046(3) 0.044(3) 0.041(3) -0.020(2) -0.015(2) -0.008(2)
C65 0.045(3) 0.044(3) 0.047(3) -0.015(2) -0.008(2) -0.017(2)
C66 0.061(3) 0.034(2) 0.039(3) -0.002(2) -0.007(2) -0.018(2)
C67 0.057(3) 0.032(2) 0.039(3) 0.002(2) -0.012(2) -0.001(2)
C68 0.053(3) 0.034(2) 0.049(3) -0.004(2) -0.020(2) 0.011(2)
C69 0.046(3) 0.026(2) 0.052(3) -0.013(2) -0.016(2) 0.014(2)
C70 0.036(2) 0.046(3) 0.050(3) -0.021(2) -0.012(2) 0.022(2)
C71 0.037(3) 0.051(3) 0.041(3) -0.023(2) -0.003(2) 0.006(2)
C72 0.046(3) 0.046(3) 0.038(2) -0.028(2) -0.006(2) 0.003(2)
C73 0.053(3) 0.053(3) 0.027(2) -0.015(2) -0.006(2) -0.007(2)
C74 0.053(3) 0.058(3) 0.032(2) -0.016(2) -0.020(2) -0.002(2)
C75 0.042(3) 0.061(3) 0.042(3) -0.019(2) -0.020(2) -0.007(2)
C76 0.033(3) 0.070(4) 0.057(3) -0.011(3) -0.028(2) 0.001(2)
C77 0.024(2) 0.071(4) 0.066(3) -0.026(3) -0.013(2) -0.001(2)
C78 0.029(2) 0.062(3) 0.054(3) -0.015(3) -0.005(2) -0.016(2)
C79 0.033(3) 0.064(4) 0.050(3) -0.012(3) 0.007(2) -0.019(2)
C80 0.045(3) 0.053(3) 0.036(2) -0.006(2) 0.001(2) -0.018(2)
C81 0.055(3) 0.047(3) 0.029(2) 0.001(2) -0.012(2) -0.012(2)
C82 0.051(3) 0.052(3) 0.030(2) -0.002(2) -0.018(2) -0.008(2)
C83 0.039(3) 0.052(3) 0.040(2) -0.007(2) -0.023(2) -0.001(2)
C84 0.038(3) 0.045(3) 0.050(3) -0.009(2) -0.023(2) 0.013(2)
C85 0.027(2) 0.050(3) 0.052(3) -0.015(2) -0.013(2) 0.012(2)
C86 0.022(2) 0.065(3) 0.045(3) -0.017(2) -0.0053(19) -0.001(2)
C87 0.027(2) 0.061(3) 0.036(2) -0.011(2) 0.0016(19) -0.006(2)
C88 0.039(3) 0.052(3) 0.033(2) -0.016(2) 0.006(2) -0.004(2)
C89 0.046(3) 0.054(3) 0.027(2) -0.011(2) -0.004(2) -0.005(2)
C90 0.058(3) 0.051(3) 0.032(2) 0.002(2) -0.008(2) -0.009(3)
C91 0.065(4) 0.050(3) 0.040(3) 0.007(2) -0.022(3) 0.000(3)
C92 0.055(3) 0.056(3) 0.042(3) -0.003(2) -0.024(2) 0.004(3)
C93 0.047(3) 0.061(3) 0.061(3) -0.015(3) -0.034(3) 0.017(3)
C94 0.050(3) 0.058(4) 0.077(4) -0.010(3) -0.030(3) 0.030(3)
C95 0.035(3) 0.068(4) 0.084(4) -0.026(3) -0.021(3) 0.028(3)
C96 0.024(2) 0.075(4) 0.069(4) -0.026(3) -0.008(2) 0.007(2)
C97 0.029(2) 0.070(4) 0.059(3) -0.027(3) 0.007(2) -0.002(2)
C98 0.036(3) 0.069(4) 0.051(3) -0.031(3) 0.008(2) 0.000(2)
C99 0.044(3) 0.063(3) 0.034(2) -0.020(2) 0.006(2) -0.012(2)
C100 0.048(3) 0.059(3) 0.028(2) -0.005(2) 0.002(2) -0.020(2)
C101 0.052(3) 0.052(3) 0.037(2) -0.028(2) 0.003(2) -0.006(2)
C102 0.046(3) 0.057(3) 0.030(2) -0.014(2) -0.012(2) -0.011(2)
C103 0.046(3) 0.051(3) 0.037(2) -0.018(2) -0.015(2) -0.012(2)
C104 0.032(2) 0.056(3) 0.041(3) -0.016(2) -0.017(2) -0.005(2)
C105 0.029(2) 0.059(3) 0.044(3) -0.010(2) -0.011(2) -0.008(2)
C106 0.043(3) 0.046(3) 0.045(3) -0.009(2) 0.000(2) -0.020(2)
C107 0.042(3) 0.049(3) 0.038(3) -0.004(2) 0.003(2) -0.018(2)
C108 0.057(3) 0.039(3) 0.036(2) 0.000(2) -0.004(2) -0.012(2)
C109 0.069(4) 0.031(3) 0.054(3) 0.006(2) -0.018(3) -0.006(2)
C110 0.070(4) 0.041(3) 0.056(3) 0.006(3) -0.026(3) 0.009(3)
C111 0.067(4) 0.039(3) 0.077(4) -0.005(3) -0.030(3) 0.023(3)
C112 0.058(3) 0.035(3) 0.083(4) -0.020(3) -0.020(3) 0.025(3)
C113 0.050(3) 0.056(3) 0.081(4) -0.033(3) -0.014(3) 0.033(3)
C114 0.042(3) 0.064(4) 0.066(4) -0.035(3) -0.002(3) 0.015(3)
C115 0.054(3) 0.051(3) 0.051(3) -0.038(3) 0.000(2) 0.007(2)
C116 0.061(3) 0.032(2) 0.059(3) -0.032(2) -0.007(3) 0.003(2)
C117 0.053(3) 0.039(3) 0.047(3) -0.019(2) -0.009(2) -0.013(2)
C118 0.055(3) 0.034(2) 0.049(3) -0.014(2) -0.007(2) -0.016(2)
C119 0.064(4) 0.028(2) 0.060(3) -0.007(2) -0.011(3) -0.003(2)
C120 0.069(4) 0.023(2) 0.075(4) -0.018(2) -0.014(3) 0.010(2)
C121 0.041(3) 0.064(4) 0.059(3) -0.014(3) -0.010(2) 0.001(3)
C122 0.047(3) 0.053(3) 0.046(3) -0.014(2) -0.010(2) 0.007(2)
C123 0.050(3) 0.060(3) 0.046(3) -0.018(3) -0.013(2) -0.001(3)
C124 0.044(3) 0.069(4) 0.058(3) -0.026(3) -0.014(3) 0.009(3)
C125 0.059(3) 0.056(3) 0.061(3) -0.028(3) -0.014(3) 0.013(3)
C126 0.059(4) 0.052(3) 0.063(4) -0.020(3) -0.016(3) -0.003(3)
C131 0.054(3) 0.065(4) 0.048(3) -0.003(3) -0.005(3) 0.012(3)
C132 0.072(4) 0.052(3) 0.057(3) -0.006(3) -0.003(3) 0.001(3)
C133 0.063(4) 0.075(4) 0.054(3) -0.023(3) -0.005(3) -0.009(3)
C134 0.064(4) 0.069(4) 0.056(3) -0.021(3) -0.021(3) 0.019(3)
C135 0.088(5) 0.052(3) 0.054(3) -0.023(3) -0.026(3) 0.015(3)
C136 0.065(4) 0.063(4) 0.047(3) -0.013(3) -0.017(3) 0.000(3)
C141 0.099(16) 0.125(13) 0.119(17) -0.040(14) -0.037(13) 0.008(14)
C142 0.121(14) 0.126(18) 0.126(16) -0.035(14) -0.026(13) 0.023(15)
C143 0.114(17) 0.126(18) 0.143(14) -0.072(14) -0.052(14) 0.036(14)
C144 0.100(13) 0.123(14) 0.141(15) -0.069(12) -0.067(11) 0.003(11)
C145 0.096(13) 0.121(16) 0.138(16) -0.082(13) -0.036(12) -0.002(12)
C146 0.123(18) 0.127(17) 0.148(14) -0.066(14) -0.050(15) 0.008(15)
C14A 0.086(12) 0.089(11) 0.080(12) -0.026(9) -0.023(9) -0.008(10)
C14B 0.126(15) 0.093(15) 0.125(13) -0.045(12) -0.050(12) 0.017(13)
C14C 0.126(18) 0.115(15) 0.147(15) -0.058(13) -0.035(15) 0.033(14)
C14D 0.112(14) 0.134(16) 0.144(17) -0.062(15) -0.035(14) 0.016(13)
C14E 0.098(13) 0.140(18) 0.157(15) -0.053(15) -0.057(12) 0.028(14)
C14F 0.094(15) 0.128(14) 0.117(13) -0.064(11) -0.053(11) 0.009(12)
C151 0.098(14) 0.111(11) 0.079(11) -0.011(9) -0.019(9) 0.008(9)
C152 0.073(8) 0.112(11) 0.088(12) -0.004(10) -0.027(8) 0.022(8)
C153 0.097(13) 0.102(13) 0.091(11) 0.002(10) -0.025(10) -0.009(11)
C161 0.152(11) 0.132(10) 0.092(7) -0.054(7) 0.034(6) -0.059(8)
C162 0.153(10) 0.082(6) 0.107(7) -0.040(6) 0.063(6) -0.007(6)
C163 0.103(8) 0.155(11) 0.102(7) -0.016(7) 0.032(6) -0.010(7)

loop_
_atom_type_symbol
_atom_type_description
_atom_type_scat_dispersion_real
_atom_type_scat_dispersion_imag
_atom_type_scat_source
C C 0.0181 0.0091
;
International Tables for Crystallography
(Vol. C, Tables 4.2.6.8 and 6.1.1.4)
;
H H 0.0000 0.0000
;
International Tables for Crystallography
(Vol. C, Table 6.1.1.4)
;
Mg Mg 0.1719 0.1771
;
International Tables for Crystallography
(Vol. C, Tables 4.2.6.8 and 6.1.1.4)
;
N N 0.0311 0.0180
;
International Tables for Crystallography
(Vol. C, Tables 4.2.6.8 and 6.1.1.4)
;

loop_
_geom_angle_atom_site_label_1
_geom_angle_atom_site_label_2
_geom_angle_atom_site_label_3
_geom_angle
_geom_angle_site_symmetry_1
_geom_angle_site_symmetry_3
N2 Mg1 N1 96.87(16) . .
N2 Mg1 C61 126.34(18) . .
N1 Mg1 C61 136.67(18) . .
N2 Mg1 C65 137.47(17) . .
N1 Mg1 C65 112.35(17) . .
C61 Mg1 C65 32.90(18) . .
N4 Mg2 N3 95.94(16) . .
N4 Mg2 C105 127.95(18) . .
N3 Mg2 C105 136.08(18) . .
N4 Mg2 C106 137.90(17) . .
N3 Mg2 C106 112.76(16) . .
C105 Mg2 C106 33.23(18) . .
N4 Mg2 C48 27.41(13) . .
N3 Mg2 C48 123.34(15) . .
C105 Mg2 C48 100.56(16) . .
C106 Mg2 C48 116.51(15) . .
C2 N1 C6 122.6(4) . .
C2 N1 Mg1 122.4(3) . .
C6 N1 Mg1 115.0(3) . .
C4 N2 C18 122.0(4) . .
C4 N2 Mg1 123.3(3) . .
C18 N2 Mg1 114.6(3) . .
C32 N3 C36 120.9(4) . .
C32 N3 Mg2 123.4(3) . .
C36 N3 Mg2 115.6(3) . .
C34 N4 C48 123.1(4) . .
C34 N4 Mg2 123.7(3) . .
C48 N4 Mg2 113.3(3) . .
C2 C1 H1A 109.5 . .
C2 C1 H1B 109.5 . .
H1A C1 H1B 109.5 . .
C2 C1 H1C 109.5 . .
H1A C1 H1C 109.5 . .
H1B C1 H1C 109.5 . .
N1 C2 C3 123.8(4) . .
N1 C2 C1 120.0(4) . .
C3 C2 C1 116.1(4) . .
C2 C3 C4 130.4(4) . .
C2 C3 H3 114.8 . .
C4 C3 H3 114.8 . .
N2 C4 C3 123.2(4) . .
N2 C4 C5 120.8(4) . .
C3 C4 C5 116.1(4) . .
C4 C5 H5A 109.5 . .
C4 C5 H5B 109.5 . .
H5A C5 H5B 109.5 . .
C4 C5 H5C 109.5 . .
H5A C5 H5C 109.5 . .
H5B C5 H5C 109.5 . .
C11 C6 C7 121.0(4) . .
C11 C6 N1 120.6(4) . .
C7 C6 N1 118.0(4) . .
C8 C7 C6 118.7(5) . .
C8 C7 C12 120.5(5) . .
C6 C7 C12 120.9(4) . .
C7 C8 C9 121.2(5) . .
C7 C8 H8 119.4 . .
C9 C8 H8 119.4 . .
C8 C9 C10 119.6(5) . .
C8 C9 H9 120.2 . .
C10 C9 H9 120.2 . .
C11 C10 C9 122.0(5) . .
C11 C10 H10 119.0 . .
C9 C10 H10 119.0 . .
C10 C11 C6 117.5(5) . .
C10 C11 C15 120.8(5) . .
C6 C11 C15 121.7(4) . .
C13 C12 C7 111.8(5) . .
C13 C12 C14 110.3(5) . .
C7 C12 C14 114.5(5) . .
C13 C12 H12 106.5 . .
C7 C12 H12 106.5 . .
C14 C12 H12 106.5 . .
C12 C13 H13A 109.5 . .
C12 C13 H13B 109.5 . .
H13A C13 H13B 109.5 . .
C12 C13 H13C 109.5 . .
H13A C13 H13C 109.5 . .
H13B C13 H13C 109.5 . .
C12 C14 H14A 109.5 . .
C12 C14 H14B 109.5 . .
H14A C14 H14B 109.5 . .
C12 C14 H14C 109.5 . .
H14A C14 H14C 109.5 . .
H14B C14 H14C 109.5 . .
C17 C15 C11 111.3(5) . .
C17 C15 C16 110.4(5) . .
C11 C15 C16 111.5(5) . .
C17 C15 H15 107.8 . .
C11 C15 H15 107.8 . .
C16 C15 H15 107.8 . .
C15 C16 H16A 109.5 . .
C15 C16 H16B 109.5 . .
H16A C16 H16B 109.5 . .
C15 C16 H16C 109.5 . .
H16A C16 H16C 109.5 . .
H16B C16 H16C 109.5 . .
C15 C17 H17A 109.5 . .
C15 C17 H17B 109.5 . .
H17A C17 H17B 109.5 . .
C15 C17 H17C 109.5 . .
H17A C17 H17C 109.5 . .
H17B C17 H17C 109.5 . .
C23 C18 C19 121.3(4) . .
C23 C18 N2 119.5(5) . .
C19 C18 N2 118.6(4) . .
C20 C19 C18 118.3(5) . .
C20 C19 C24 121.3(5) . .
C18 C19 C24 120.4(4) . .
C19 C20 C21 121.5(6) . .
C19 C20 H20 119.2 . .
C21 C20 H20 119.2 . .
C20 C21 C22 120.1(5) . .
C20 C21 H21 119.9 . .
C22 C21 H21 119.9 . .
C23 C22 C21 120.8(5) . .
C23 C22 H22 119.6 . .
C21 C22 H22 119.6 . .
C22 C23 C18 118.0(5) . .
C22 C23 C27 119.8(5) . .
C18 C23 C27 122.1(4) . .
C26 C24 C19 113.9(5) . .
C26 C24 C25 109.5(5) . .
C19 C24 C25 112.8(5) . .
C26 C24 H24 106.7 . .
C19 C24 H24 106.7 . .
C25 C24 H24 106.7 . .
C24 C25 H25A 109.5 . .
C24 C25 H25B 109.5 . .
H25A C25 H25B 109.5 . .
C24 C25 H25C 109.5 . .
H25A C25 H25C 109.5 . .
H25B C25 H25C 109.5 . .
C24 C26 H26A 109.5 . .
C24 C26 H26B 109.5 . .
H26A C26 H26B 109.5 . .
C24 C26 H26C 109.5 . .
H26A C26 H26C 109.5 . .
H26B C26 H26C 109.5 . .
C29 C27 C23 110.4(5) . .
C29 C27 C28 110.5(6) . .
C23 C27 C28 113.1(5) . .
C29 C27 H27 107.5 . .
C23 C27 H27 107.5 . .
C28 C27 H27 107.5 . .
C27 C28 H28A 109.5 . .
C27 C28 H28B 109.5 . .
H28A C28 H28B 109.5 . .
C27 C28 H28C 109.5 . .
H28A C28 H28C 109.5 . .
H28B C28 H28C 109.5 . .
C27 C29 H29A 109.5 . .
C27 C29 H29B 109.5 . .
H29A C29 H29B 109.5 . .
C27 C29 H29C 109.5 . .
H29A C29 H29C 109.5 . .
H29B C29 H29C 109.5 . .
C32 C31 H31A 109.5 . .
C32 C31 H31B 109.5 . .
H31A C31 H31B 109.5 . .
C32 C31 H31C 109.5 . .
H31A C31 H31C 109.5 . .
H31B C31 H31C 109.5 . .
N3 C32 C33 123.2(4) . .
N3 C32 C31 120.5(4) . .
C33 C32 C31 116.3(4) . .
C34 C33 C32 130.0(4) . .
C34 C33 H33 115.0 . .
C32 C33 H33 115.0 . .
N4 C34 C33 123.8(4) . .
N4 C34 C35 118.8(4) . .
C33 C34 C35 117.4(4) . .
C34 C35 H35A 109.5 . .
C34 C35 H35B 109.5 . .
H35A C35 H35B 109.5 . .
C34 C35 H35C 109.5 . .
H35A C35 H35C 109.5 . .
H35B C35 H35C 109.5 . .
C41 C36 C37 120.6(4) . .
C41 C36 N3 121.0(4) . .
C37 C36 N3 117.9(4) . .
C38 C37 C36 118.3(5) . .
C38 C37 C42 121.4(5) . .
C36 C37 C42 120.3(4) . .
C39 C38 C37 121.4(5) . .
C39 C38 H38 119.3 . .
C37 C38 H38 119.3 . .
C40 C39 C38 119.7(5) . .
C40 C39 H39 120.1 . .
C38 C39 H39 120.1 . .
C39 C40 C41 121.4(5) . .
C39 C40 H40 119.3 . .
C41 C40 H40 119.3 . .
C40 C41 C36 118.5(5) . .
C40 C41 C45 119.0(5) . .
C36 C41 C45 122.5(4) . .
C37 C42 C44 114.1(4) . .
C37 C42 C43 112.7(4) . .
C44 C42 C43 109.6(4) . .
C37 C42 H42 106.7 . .
C44 C42 H42 106.7 . .
C43 C42 H42 106.7 . .
C42 C43 H43A 109.5 . .
C42 C43 H43B 109.5 . .
H43A C43 H43B 109.5 . .
C42 C43 H43C 109.5 . .
H43A C43 H43C 109.5 . .
H43B C43 H43C 109.5 . .
C42 C44 H44A 109.5 . .
C42 C44 H44B 109.5 . .
H44A C44 H44B 109.5 . .
C42 C44 H44C 109.5 . .
H44A C44 H44C 109.5 . .
H44B C44 H44C 109.5 . .
C47 C45 C46 110.8(5) . .
C47 C45 C41 111.1(5) . .
C46 C45 C41 112.3(5) . .
C47 C45 H45 107.5 . .
C46 C45 H45 107.5 . .
C41 C45 H45 107.5 . .
C45 C46 H46A 109.5 . .
C45 C46 H46B 109.5 . .
H46A C46 H46B 109.5 . .
C45 C46 H46C 109.5 . .
H46A C46 H46C 109.5 . .
H46B C46 H46C 109.5 . .
C45 C47 H47A 109.5 . .
C45 C47 H47B 109.5 . .
H47A C47 H47B 109.5 . .
C45 C47 H47C 109.5 . .
H47A C47 H47C 109.5 . .
H47B C47 H47C 109.5 . .
C53 C48 C49 121.4(4) . .
C53 C48 N4 119.0(4) . .
C49 C48 N4 119.1(4) . .
C53 C48 Mg2 104.7(3) . .
C49 C48 Mg2 114.6(3) . .
N4 C48 Mg2 39.33(18) . .
C50 C49 C48 117.5(4) . .
C50 C49 C54 121.6(4) . .
C48 C49 C54 120.9(4) . .
C49 C50 C51 121.7(4) . .
C49 C50 H50 119.1 . .
C51 C50 H50 119.1 . .
C52 C51 C50 119.7(5) . .
C52 C51 H51 120.1 . .
C50 C51 H51 120.1 . .
C51 C52 C53 121.4(5) . .
C51 C52 H52 119.3 . .
C53 C52 H52 119.3 . .
C52 C53 C48 118.1(4) . .
C52 C53 C57 121.0(4) . .
C48 C53 C57 120.9(4) . .
C55 C54 C56 111.0(5) . .
C55 C54 C49 112.7(4) . .
C56 C54 C49 111.4(4) . .
C55 C54 H54 107.1 . .
C56 C54 H54 107.1 . .
C49 C54 H54 107.1 . .
C54 C55 H55A 109.5 . .
C54 C55 H55B 109.5 . .
H55A C55 H55B 109.5 . .
C54 C55 H55C 109.5 . .
H55A C55 H55C 109.5 . .
H55B C55 H55C 109.5 . .
C54 C56 H56A 109.5 . .
C54 C56 H56B 109.5 . .
H56A C56 H56B 109.5 . .
C54 C56 H56C 109.5 . .
H56A C56 H56C 109.5 . .
H56B C56 H56C 109.5 . .
C59 C57 C58 110.4(5) . .
C59 C57 C53 111.3(4) . .
C58 C57 C53 112.0(4) . .
C59 C57 H57 107.7 . .
C58 C57 H57 107.7 . .
C53 C57 H57 107.7 . .
C57 C58 H58A 109.5 . .
C57 C58 H58B 109.5 . .
H58A C58 H58B 109.5 . .
C57 C58 H58C 109.5 . .
H58A C58 H58C 109.5 . .
H58B C58 H58C 109.5 . .
C57 C59 H59A 109.5 . .
C57 C59 H59B 109.5 . .
H59A C59 H59B 109.5 . .
C57 C59 H59C 109.5 . .
H59A C59 H59C 109.5 . .
H59B C59 H59C 109.5 . .
C65 C61 C66 117.6(5) . .
C65 C61 C62 104.9(4) . .
C66 C61 C62 116.5(5) . .
C65 C61 Mg1 91.2(3) . .
C66 C61 Mg1 119.6(3) . .
C62 C61 Mg1 103.3(3) . .
C69 C62 C63 120.1(5) . .
C69 C62 C61 121.1(5) . .
C63 C62 C61 109.3(5) . .
C72 C63 C62 121.0(5) . .
C72 C63 C64 120.6(5) . .
C62 C63 C64 108.0(4) . .
C75 C64 C63 120.4(5) . .
C75 C64 C65 121.4(5) . .
C63 C64 C65 107.5(5) . .
C78 C65 C64 118.9(5) . .
C78 C65 C61 121.7(5) . .
C64 C65 C61 109.8(5) . .
C78 C65 Mg1 127.3(4) . .
C64 C65 Mg1 107.4(3) . .
C61 C65 Mg1 55.9(3) . .
C67 C66 C61 121.4(5) . .
C67 C66 C80 108.5(5) . .
C61 C66 C80 119.6(5) . .
C66 C67 C68 121.0(5) . .
C66 C67 C81 108.3(5) . .
C68 C67 C81 119.2(5) . .
C84 C68 C67 119.9(5) . .
C84 C68 C69 108.1(5) . .
C67 C68 C69 119.0(5) . .
C62 C69 C70 118.6(5) . .
C62 C69 C68 120.6(5) . .
C70 C69 C68 109.3(5) . .
C71 C70 C69 121.1(5) . .
C71 C70 C85 120.9(5) . .
C69 C70 C85 106.2(4) . .
C70 C71 C88 119.1(5) . .
C70 C71 C72 119.7(5) . .
C88 C71 C72 108.0(5) . .
C63 C72 C73 119.6(5) . .
C63 C72 C71 119.4(5) . .
C73 C72 C71 108.3(5) . .
C74 C73 C72 119.7(5) . .
C74 C73 C89 120.4(5) . .
C72 C73 C89 107.7(5) . .
C73 C74 C92 119.6(5) . .
C73 C74 C75 120.6(5) . .
C92 C74 C75 107.9(5) . .
C64 C75 C76 119.8(5) . .
C64 C75 C74 119.0(5) . .
C76 C75 C74 108.2(5) . .
C77 C76 C93 120.7(6) . .
C77 C76 C75 119.1(5) . .
C93 C76 C75 107.7(5) . .
C76 C77 C78 121.3(5) . .
C76 C77 C96 119.4(6) . .
C78 C77 C96 107.1(5) . .
C65 C78 C77 119.5(5) . .
C65 C78 C79 119.1(5) . .
C77 C78 C79 109.3(5) . .
C80 C79 C97 119.8(5) . .
C80 C79 C78 121.0(5) . .
C97 C79 C78 107.3(5) . .
C79 C80 C100 120.1(5) . .
C79 C80 C66 120.5(5) . .
C100 C80 C66 108.1(5) . .
C82 C81 C100 119.9(5) . .
C82 C81 C67 120.4(5) . .
C100 C81 C67 108.1(5) . .
C81 C82 C102 119.8(5) . .
C81 C82 C83 120.8(5) . .
C102 C82 C83 107.7(4) . .
C104 C83 C84 121.1(5) . .
C104 C83 C82 108.8(5) . .
C84 C83 C82 118.0(5) . .
C68 C84 C83 121.6(5) . .
C68 C84 C85 108.0(5) . .
C83 C84 C85 118.1(5) . .
C86 C85 C84 121.0(5) . .
C86 C85 C70 119.1(5) . .
C84 C85 C70 108.5(5) . .
C85 C86 C87 120.6(5) . .
C85 C86 C105 121.2(5) . .
C87 C86 C105 108.6(5) . .
C88 C87 C107 121.0(5) . .
C88 C87 C86 119.6(5) . .
C107 C87 C86 108.3(5) . .
C87 C88 C89 118.8(5) . .
C87 C88 C71 120.6(5) . .
C89 C88 C71 108.1(5) . .
C90 C89 C88 120.3(5) . .
C90 C89 C73 119.5(5) . .
C88 C89 C73 107.9(5) . .
C89 C90 C108 120.2(5) . .
C89 C90 C91 120.2(5) . .
C108 C90 C91 108.3(5) . .
C92 C91 C110 120.5(6) . .
C92 C91 C90 119.6(5) . .
C110 C91 C90 107.6(5) . .
C91 C92 C74 120.7(5) . .
C91 C92 C93 120.0(6) . .
C74 C92 C93 107.4(5) . .
C94 C93 C76 120.6(6) . .
C94 C93 C92 118.6(6) . .
C76 C93 C92 108.8(5) . .
C93 C94 C111 121.0(6) . .
C93 C94 C95 118.7(6) . .
C111 C94 C95 108.2(6) . .
C96 C95 C113 120.7(6) . .
C96 C95 C94 120.1(6) . .
C113 C95 C94 108.1(6) . .
C95 C96 C77 120.4(6) . .
C95 C96 C97 119.5(6) . .
C77 C96 C97 108.2(6) . .
C98 C97 C79 120.7(6) . .
C98 C97 C96 119.4(6) . .
C79 C97 C96 108.0(5) . .
C97 C98 C114 120.3(6) . .
C97 C98 C99 119.0(6) . .
C114 C98 C99 108.1(5) . .
C100 C99 C98 120.2(5) . .
C100 C99 C101 119.6(5) . .
C98 C99 C101 108.1(5) . .
C99 C100 C80 120.2(5) . .
C99 C100 C81 120.6(5) . .
C80 C100 C81 107.0(5) . .
C102 C101 C99 119.3(5) . .
C102 C101 C115 119.7(5) . .
C99 C101 C115 108.3(5) . .
C101 C102 C82 120.7(5) . .
C101 C102 C103 119.7(5) . .
C82 C102 C103 107.3(5) . .
C117 C103 C102 119.7(5) . .
C117 C103 C104 121.2(5) . .
C102 C103 C104 107.5(5) . .
C83 C104 C105 122.1(5) . .
C83 C104 C103 108.7(4) . .
C105 C104 C103 119.0(5) . .
C104 C105 C106 117.9(5) . .
C104 C105 C86 116.0(5) . .
C106 C105 C86 105.6(4) . .
C104 C105 Mg2 116.6(3) . .
C106 C105 Mg2 90.0(3) . .
C86 C105 Mg2 107.4(3) . .
C118 C106 C107 119.2(5) . .
C118 C106 C105 121.9(5) . .
C107 C106 C105 108.9(5) . .
C118 C106 Mg2 124.4(4) . .
C107 C106 Mg2 109.9(4) . .
C105 C106 Mg2 56.8(3) . .
C108 C107 C87 120.2(5) . .
C108 C107 C106 120.6(5) . .
C87 C107 C106 108.2(5) . .
C107 C108 C90 119.5(5) . .
C107 C108 C109 120.0(5) . .
C90 C108 C109 107.9(5) . .
C119 C109 C110 120.6(6) . .
C119 C109 C108 119.0(5) . .
C110 C109 C108 107.7(5) . .
C111 C110 C109 119.8(6) . .
C111 C110 C91 119.8(6) . .
C109 C110 C91 108.5(6) . .
C110 C111 C94 120.2(6) . .
C110 C111 C112 119.9(6) . .
C94 C111 C112 107.9(6) . .
C120 C112 C111 120.1(6) . .
C120 C112 C113 119.6(6) . .
C111 C112 C113 108.6(6) . .
C114 C113 C95 120.0(6) . .
C114 C113 C112 120.4(6) . .
C95 C113 C112 107.2(6) . .
C113 C114 C98 120.0(6) . .
C113 C114 C115 119.7(6) . .
C98 C114 C115 108.5(5) . .
C116 C115 C101 119.8(5) . .
C116 C115 C114 120.1(6) . .
C101 C115 C114 107.0(5) . .
C115 C116 C117 120.6(5) . .
C115 C116 C120 120.2(6) . .
C117 C116 C120 107.0(5) . .
C103 C117 C116 120.6(5) . .
C103 C117 C118 120.7(5) . .
C116 C117 C118 107.7(5) . .
C106 C118 C119 120.8(5) . .
C106 C118 C117 118.9(5) . .
C119 C118 C117 108.6(5) . .
C109 C119 C118 120.5(5) . .
C109 C119 C120 119.0(6) . .
C118 C119 C120 108.1(5) . .
C112 C120 C119 120.6(6) . .
C112 C120 C116 119.9(6) . .
C119 C120 C116 108.6(5) . .
C122 C121 C126 120.7(6) . .
C122 C121 H121 119.7 . .
C126 C121 H121 119.7 . .
C121 C122 C123 120.1(5) . .
C121 C122 H122 119.9 . .
C123 C122 H122 119.9 . .
C124 C123 C122 119.2(6) . .
C124 C123 H123 120.4 . .
C122 C123 H123 120.4 . .
C123 C124 C125 120.9(6) . .
C123 C124 H124 119.6 . .
C125 C124 H124 119.6 . .
C126 C125 C124 119.5(5) . .
C126 C125 H125 120.3 . .
C124 C125 H125 120.3 . .
C121 C126 C125 119.7(6) . .
C121 C126 H126 120.1 . .
C125 C126 H126 120.1 . .
C136 C131 C132 119.3(6) . .
C136 C131 H131 120.4 . .
C132 C131 H131 120.4 . .
C131 C132 C133 120.6(6) . .
C131 C132 H132 119.7 . .
C133 C132 H132 119.7 . .
C134 C133 C132 119.5(6) . .
C134 C133 H133 120.3 . .
C132 C133 H133 120.3 . .
C133 C134 C135 119.9(6) . .
C133 C134 H134 120.0 . .
C135 C134 H134 120.0 . .
C134 C135 C136 120.3(6) . .
C134 C135 H135 119.9 . .
C136 C135 H135 119.9 . .
C131 C136 C135 120.4(6) . .
C131 C136 H136 119.8 . .
C135 C136 H136 119.8 . .
C142 C141 C146 125(3) . .
C142 C141 H141 117.4 . .
C146 C141 H141 117.4 . .
C141 C142 C143 110(3) . .
C141 C142 H142 125.0 . .
C143 C142 H142 125.0 . .
C142 C143 C144 130(3) . .
C142 C143 H143 114.8 . .
C144 C143 H143 114.8 . .
C145 C144 C143 114(3) . .
C145 C144 H144 123.2 . .
C143 C144 H144 123.2 . .
C144 C145 C146 121(3) . .
C144 C145 H145 119.5 . .
C146 C145 H145 119.5 . .
C141 C146 C145 119(3) . .
C141 C146 H146 120.5 . .
C145 C146 H146 120.5 . .
C14F C14A C14B 115(3) . .
C14F C14A H14D 122.5 . .
C14B C14A H14D 122.5 . .
C14C C14B C14A 127(3) . .
C14C C14B H14E 116.4 . .
C14A C14B H14E 116.4 . .
C14B C14C C14D 113(3) . .
C14B C14C H14F 123.6 . .
C14D C14C H14F 123.6 . .
C14E C14D C14C 125(3) . .
C14E C14D H14G 117.7 . .
C14C C14D H14G 117.7 . .
C14D C14E C14F 119(3) . .
C14D C14E H14H 120.6 . .
C14F C14E H14H 120.6 . .
C14A C14F C14E 121(3) . .
C14A C14F H14I 119.5 . .
C14E C14F H14I 119.5 . .
C152 C151 C153 117.0(18) . 2_666
C152 C151 H151 121.5 . .
C153 C151 H151 121.5 2_666 .
C151 C152 C153 121.7(16) . .
C151 C152 H152 119.2 . .
C153 C152 H152 119.2 . .
C152 C153 C151 121.3(19) . 2_666
C152 C153 H153 119.3 . .
C151 C153 H153 119.3 2_666 .
C15B C15A C15C 128(5) . 2_666
C15B C15A H15A 115.9 . .
C15C C15A H15A 115.9 2_666 .
C15A C15B C15C 123(5) . .
C15A C15B H15B 118.7 . .
C15C C15B H15B 118.7 . .
C15B C15C H15C 125.3 . .
C15A C15C H15C 125.3 2_666 .
C162 C161 C163 118.5(11) . 2_665
C162 C161 H161 120.8 . .
C163 C161 H161 120.8 2_665 .
C163 C162 C161 122.8(11) . .
C163 C162 H162 118.6 . .
C161 C162 H162 118.6 . .
C162 C163 C161 118.7(12) . 2_665
C162 C163 H163 120.7 . .
C161 C163 H163 120.7 2_665 .

loop_
_geom_bond_atom_site_label_1
_geom_bond_atom_site_label_2
_geom_bond_distance
_geom_bond_site_symmetry_2
Mg1 N2 1.967(4) .
Mg1 N1 1.980(4) .
Mg1 C61 2.209(5) .
Mg1 C65 2.668(6) .
Mg2 N4 1.969(4) .
Mg2 N3 1.979(4) .
Mg2 C105 2.224(5) .
Mg2 C106 2.658(6) .
Mg2 C48 2.855(4) .
N1 C2 1.336(6) .
N1 C6 1.434(6) .
N2 C4 1.325(6) .
N2 C18 1.429(6) .
N3 C32 1.336(6) .
N3 C36 1.438(5) .
N4 C34 1.332(6) .
N4 C48 1.430(6) .
C1 C2 1.518(6) .
C1 H1A 0.9800 .
C1 H1B 0.9800 .
C1 H1C 0.9800 .
C2 C3 1.393(6) .
C3 C4 1.416(7) .
C3 H3 0.9500 .
C4 C5 1.506(6) .
C5 H5A 0.9800 .
C5 H5B 0.9800 .
C5 H5C 0.9800 .
C6 C11 1.409(7) .
C6 C7 1.420(7) .
C7 C8 1.378(7) .
C7 C12 1.503(7) .
C8 C9 1.381(9) .
C8 H8 0.9500 .
C9 C10 1.388(9) .
C9 H9 0.9500 .
C10 C11 1.387(7) .
C10 H10 0.9500 .
C11 C15 1.525(7) .
C12 C13 1.474(10) .
C12 C14 1.523(8) .
C12 H12 1.0000 .
C13 H13A 0.9800 .
C13 H13B 0.9800 .
C13 H13C 0.9800 .
C14 H14A 0.9800 .
C14 H14B 0.9800 .
C14 H14C 0.9800 .
C15 C17 1.524(8) .
C15 C16 1.535(8) .
C15 H15 1.0000 .
C16 H16A 0.9800 .
C16 H16B 0.9800 .
C16 H16C 0.9800 .
C17 H17A 0.9800 .
C17 H17B 0.9800 .
C17 H17C 0.9800 .
C18 C23 1.414(7) .
C18 C19 1.420(7) .
C19 C20 1.380(8) .
C19 C24 1.531(8) .
C20 C21 1.381(9) .
C20 H20 0.9500 .
C21 C22 1.400(10) .
C21 H21 0.9500 .
C22 C23 1.396(7) .
C22 H22 0.9500 .
C23 C27 1.514(8) .
C24 C26 1.515(8) .
C24 C25 1.537(8) .
C24 H24 1.0000 .
C25 H25A 0.9800 .
C25 H25B 0.9800 .
C25 H25C 0.9800 .
C26 H26A 0.9800 .
C26 H26B 0.9800 .
C26 H26C 0.9800 .
C27 C29 1.513(9) .
C27 C28 1.523(8) .
C27 H27 1.0000 .
C28 H28A 0.9800 .
C28 H28B 0.9800 .
C28 H28C 0.9800 .
C29 H29A 0.9800 .
C29 H29B 0.9800 .
C29 H29C 0.9800 .
C31 C32 1.510(6) .
C31 H31A 0.9800 .
C31 H31B 0.9800 .
C31 H31C 0.9800 .
C32 C33 1.409(6) .
C33 C34 1.392(6) .
C33 H33 0.9500 .
C34 C35 1.508(6) .
C35 H35A 0.9800 .
C35 H35B 0.9800 .
C35 H35C 0.9800 .
C36 C41 1.398(7) .
C36 C37 1.419(7) .
C37 C38 1.383(7) .
C37 C42 1.521(7) .
C38 C39 1.381(8) .
C38 H38 0.9500 .
C39 C40 1.377(9) .
C39 H39 0.9500 .
C40 C41 1.391(7) .
C40 H40 0.9500 .
C41 C45 1.524(8) .
C42 C44 1.532(7) .
C42 C43 1.543(7) .
C42 H42 1.0000 .
C43 H43A 0.9800 .
C43 H43B 0.9800 .
C43 H43C 0.9800 .
C44 H44A 0.9800 .
C44 H44B 0.9800 .
C44 H44C 0.9800 .
C45 C47 1.520(8) .
C45 C46 1.524(8) .
C45 H45 1.0000 .
C46 H46A 0.9800 .
C46 H46B 0.9800 .
C46 H46C 0.9800 .
C47 H47A 0.9800 .
C47 H47B 0.9800 .
C47 H47C 0.9800 .
C48 C53 1.408(6) .
C48 C49 1.415(6) .
C49 C50 1.384(7) .
C49 C54 1.522(7) .
C50 C51 1.390(8) .
C50 H50 0.9500 .
C51 C52 1.378(7) .
C51 H51 0.9500 .
C52 C53 1.389(7) .
C52 H52 0.9500 .
C53 C57 1.525(7) .
C54 C55 1.511(8) .
C54 C56 1.519(7) .
C54 H54 1.0000 .
C55 H55A 0.9800 .
C55 H55B 0.9800 .
C55 H55C 0.9800 .
C56 H56A 0.9800 .
C56 H56B 0.9800 .
C56 H56C 0.9800 .
C57 C59 1.519(8) .
C57 C58 1.521(8) .
C57 H57 1.0000 .
C58 H58A 0.9800 .
C58 H58B 0.9800 .
C58 H58C 0.9800 .
C59 H59A 0.9800 .
C59 H59B 0.9800 .
C59 H59C 0.9800 .
C61 C65 1.449(8) .
C61 C66 1.459(7) .
C61 C62 1.476(8) .
C62 C69 1.410(8) .
C62 C63 1.432(7) .
C63 C72 1.386(7) .
C63 C64 1.442(7) .
C64 C75 1.377(8) .
C64 C65 1.446(7) .
C65 C78 1.416(8) .
C66 C67 1.410(8) .
C66 C80 1.460(8) .
C67 C68 1.434(8) .
C67 C81 1.456(8) .
C68 C84 1.410(8) .
C68 C69 1.446(7) .
C69 C70 1.433(8) .
C70 C71 1.400(7) .
C70 C85 1.453(7) .
C71 C88 1.440(8) .
C71 C72 1.441(7) .
C72 C73 1.436(8) .
C73 C74 1.393(8) .
C73 C89 1.452(7) .
C74 C92 1.438(8) .
C74 C75 1.454(8) .
C75 C76 1.453(8) .
C76 C77 1.399(8) .
C76 C93 1.424(9) .
C77 C78 1.428(9) .
C77 C96 1.448(9) .
C78 C79 1.453(8) .
C79 C80 1.387(9) .
C79 C97 1.430(9) .
C80 C100 1.445(7) .
C81 C82 1.385(7) .
C81 C100 1.455(8) .
C82 C102 1.433(8) .
C82 C83 1.467(8) .
C83 C104 1.386(8) .
C83 C84 1.428(8) .
C84 C85 1.452(8) .
C85 C86 1.389(8) .
C86 C87 1.447(7) .
C86 C105 1.466(8) .
C87 C88 1.398(7) .
C87 C107 1.422(8) .
C88 C89 1.439(8) .
C89 C90 1.389(8) .
C90 C108 1.440(8) .
C90 C91 1.453(9) .
C91 C92 1.388(8) .
C91 C110 1.444(9) .
C92 C93 1.466(9) .
C93 C94 1.405(9) .
C94 C111 1.425(10) .
C94 C95 1.466(10) .
C95 C96 1.387(9) .
C95 C113 1.441(9) .
C96 C97 1.455(9) .
C97 C98 1.403(8) .
C98 C114 1.439(9) .
C98 C99 1.447(9) .
C99 C100 1.384(8) .
C99 C101 1.449(7) .
C101 C102 1.407(8) .
C101 C115 1.455(9) .
C102 C103 1.456(7) .
C103 C117 1.378(8) .
C103 C104 1.458(8) .
C104 C105 1.456(7) .
C105 C106 1.456(8) .
C106 C118 1.399(8) .
C106 C107 1.448(8) .
C107 C108 1.388(8) .
C108 C109 1.457(9) .
C109 C119 1.412(8) .
C109 C110 1.442(9) .
C110 C111 1.399(10) .
C111 C112 1.451(10) .
C112 C120 1.392(9) .
C112 C113 1.453(10) .
C113 C114 1.387(9) .
C114 C115 1.460(9) .
C115 C116 1.376(8) .
C116 C117 1.446(8) .
C116 C120 1.461(9) .
C117 C118 1.469(8) .
C118 C119 1.420(9) .
C119 C120 1.446(9) .
C121 C122 1.376(8) .
C121 C126 1.379(9) .
C121 H121 0.9500 .
C122 C123 1.388(8) .
C122 H122 0.9500 .
C123 C124 1.378(8) .
C123 H123 0.9500 .
C124 C125 1.387(9) .
C124 H124 0.9500 .
C125 C126 1.385(9) .
C125 H125 0.9500 .
C126 H126 0.9500 .
C131 C136 1.368(9) .
C131 C132 1.384(10) .
C131 H131 0.9500 .
C132 C133 1.389(10) .
C132 H132 0.9500 .
C133 C134 1.372(10) .
C133 H133 0.9500 .
C134 C135 1.380(10) .
C134 H134 0.9500 .
C135 C136 1.381(9) .
C135 H135 0.9500 .
C136 H136 0.9500 .
C141 C142 1.379(19) .
C141 C146 1.386(19) .
C141 H141 0.9500 .
C142 C143 1.389(19) .
C142 H142 0.9500 .
C143 C144 1.391(19) .
C143 H143 0.9500 .
C144 C145 1.378(17) .
C144 H144 0.9500 .
C145 C146 1.394(19) .
C145 H145 0.9500 .
C146 H146 0.9500 .
C14A C14F 1.385(17) .
C14A C14B 1.400(18) .
C14A H14D 0.9500 .
C14B C14C 1.382(18) .
C14B H14E 0.9500 .
C14C C14D 1.385(19) .
C14C H14F 0.9500 .
C14D C14E 1.363(19) .
C14D H14G 0.9500 .
C14E C14F 1.394(19) .
C14E H14H 0.9500 .
C14F H14I 0.9500 .
C151 C152 1.33(3) .
C151 C153 1.45(3) 2_666
C151 H151 0.9500 .
C152 C153 1.34(3) .
C152 H152 0.9500 .
C153 H153 0.9500 .
C15A C15B 1.29(6) .
C15A C15C 1.48(6) 2_666
C15A H15A 0.9500 .
C15B C15C 1.37(6) .
C15B H15B 0.9500 .
C15C H15C 0.9500 .
C161 C162 1.360(14) .
C161 C163 1.376(11) 2_665
C161 H161 0.9500 .
C162 C163 1.339(13) .
C162 H162 0.9500 .
C163 H163 0.9500 .

loop_
_geom_torsion_atom_site_label_1
_geom_torsion_atom_site_label_2
_geom_torsion_atom_site_label_3
_geom_torsion_atom_site_label_4
_geom_torsion
_geom_torsion_site_symmetry_1
_geom_torsion_site_symmetry_4
C6 N1 C2 C3 177.0(4) . .
Mg1 N1 C2 C3 -1.3(6) . .
C6 N1 C2 C1 -2.0(6) . .
Mg1 N1 C2 C1 179.7(3) . .
N1 C2 C3 C4 -1.5(8) . .
C1 C2 C3 C4 177.6(5) . .
C18 N2 C4 C3 179.1(4) . .
Mg1 N2 C4 C3 -3.4(7) . .
C18 N2 C4 C5 -2.3(7) . .
Mg1 N2 C4 C5 175.3(4) . .
C2 C3 C4 N2 4.1(8) . .
C2 C3 C4 C5 -174.6(5) . .
C2 N1 C6 C11 81.2(5) . .
Mg1 N1 C6 C11 -100.4(4) . .
C2 N1 C6 C7 -106.9(5) . .
Mg1 N1 C6 C7 71.6(5) . .
C11 C6 C7 C8 1.1(7) . .
N1 C6 C7 C8 -170.8(4) . .
C11 C6 C7 C12 -179.5(5) . .
N1 C6 C7 C12 8.5(7) . .
C6 C7 C8 C9 0.5(7) . .
C12 C7 C8 C9 -178.9(5) . .
C7 C8 C9 C10 -2.0(8) . .
C8 C9 C10 C11 2.0(8) . .
C9 C10 C11 C6 -0.4(7) . .
C9 C10 C11 C15 178.2(5) . .
C7 C6 C11 C10 -1.2(7) . .
N1 C6 C11 C10 170.6(4) . .
C7 C6 C11 C15 -179.7(4) . .
N1 C6 C11 C15 -8.0(7) . .
C8 C7 C12 C13 -100.4(7) . .
C6 C7 C12 C13 80.3(7) . .
C8 C7 C12 C14 26.1(8) . .
C6 C7 C12 C14 -153.3(5) . .
C10 C11 C15 C17 -71.2(6) . .
C6 C11 C15 C17 107.3(6) . .
C10 C11 C15 C16 52.6(7) . .
C6 C11 C15 C16 -128.9(5) . .
C4 N2 C18 C23 -78.4(6) . .
Mg1 N2 C18 C23 103.8(4) . .
C4 N2 C18 C19 110.9(5) . .
Mg1 N2 C18 C19 -66.9(5) . .
C23 C18 C19 C20 2.2(7) . .
N2 C18 C19 C20 172.8(4) . .
C23 C18 C19 C24 -177.1(4) . .
N2 C18 C19 C24 -6.6(7) . .
C18 C19 C20 C21 -1.5(8) . .
C24 C19 C20 C21 177.8(5) . .
C19 C20 C21 C22 -0.1(9) . .
C20 C21 C22 C23 1.0(9) . .
C21 C22 C23 C18 -0.3(8) . .
C21 C22 C23 C27 -176.2(5) . .
C19 C18 C23 C22 -1.3(7) . .
N2 C18 C23 C22 -171.8(4) . .
C19 C18 C23 C27 174.5(4) . .
N2 C18 C23 C27 4.0(7) . .
C20 C19 C24 C26 -11.5(7) . .
C18 C19 C24 C26 167.8(5) . .
C20 C19 C24 C25 114.1(6) . .
C18 C19 C24 C25 -66.6(6) . .
C22 C23 C27 C29 73.5(7) . .
C18 C23 C27 C29 -102.2(6) . .
C22 C23 C27 C28 -50.9(7) . .
C18 C23 C27 C28 133.4(6) . .
C36 N3 C32 C33 -179.2(4) . .
Mg2 N3 C32 C33 -2.9(6) . .
C36 N3 C32 C31 -0.4(7) . .
Mg2 N3 C32 C31 175.9(3) . .
N3 C32 C33 C34 3.8(8) . .
C31 C32 C33 C34 -175.0(5) . .
C48 N4 C34 C33 180.0(4) . .
Mg2 N4 C34 C33 0.7(6) . .
C48 N4 C34 C35 1.4(6) . .
Mg2 N4 C34 C35 -177.8(3) . .
C32 C33 C34 N4 -2.6(7) . .
C32 C33 C34 C35 176.0(5) . .
C32 N3 C36 C41 -78.6(6) . .
Mg2 N3 C36 C41 104.8(4) . .
C32 N3 C36 C37 108.9(5) . .
Mg2 N3 C36 C37 -67.7(5) . .
C41 C36 C37 C38 2.2(7) . .
N3 C36 C37 C38 174.8(4) . .
C41 C36 C37 C42 -177.6(4) . .
N3 C36 C37 C42 -5.0(6) . .
C36 C37 C38 C39 -1.0(7) . .
C42 C37 C38 C39 178.8(5) . .
C37 C38 C39 C40 -0.5(8) . .
C38 C39 C40 C41 0.8(8) . .
C39 C40 C41 C36 0.4(8) . .
C39 C40 C41 C45 -177.2(5) . .
C37 C36 C41 C40 -1.9(7) . .
N3 C36 C41 C40 -174.2(4) . .
C37 C36 C41 C45 175.6(4) . .
N3 C36 C41 C45 3.2(7) . .
C38 C37 C42 C44 -16.0(6) . .
C36 C37 C42 C44 163.7(4) . .
C38 C37 C42 C43 109.8(5) . .
C36 C37 C42 C43 -70.4(6) . .
C40 C41 C45 C47 68.5(6) . .
C36 C41 C45 C47 -108.9(6) . .
C40 C41 C45 C46 -56.1(7) . .
C36 C41 C45 C46 126.4(5) . .
C34 N4 C48 C53 -101.8(5) . .
Mg2 N4 C48 C53 77.5(4) . .
C34 N4 C48 C49 86.6(5) . .
Mg2 N4 C48 C49 -94.1(4) . .
C34 N4 C48 Mg2 -179.3(5) . .
C53 C48 C49 C50 -4.8(6) . .
N4 C48 C49 C50 166.6(4) . .
Mg2 C48 C49 C50 122.6(4) . .
C53 C48 C49 C54 175.9(4) . .
N4 C48 C49 C54 -12.7(6) . .
Mg2 C48 C49 C54 -56.7(5) . .
C48 C49 C50 C51 0.9(7) . .
C54 C49 C50 C51 -179.8(5) . .
C49 C50 C51 C52 2.2(8) . .
C50 C51 C52 C53 -1.4(8) . .
C51 C52 C53 C48 -2.4(7) . .
C51 C52 C53 C57 177.0(5) . .
C49 C48 C53 C52 5.5(6) . .
N4 C48 C53 C52 -165.9(4) . .
Mg2 C48 C53 C52 -126.1(4) . .
C49 C48 C53 C57 -173.8(4) . .
N4 C48 C53 C57 14.8(6) . .
Mg2 C48 C53 C57 54.5(5) . .
C50 C49 C54 C55 48.4(6) . .
C48 C49 C54 C55 -132.3(5) . .
C50 C49 C54 C56 -77.1(6) . .
C48 C49 C54 C56 102.2(6) . .
C52 C53 C57 C59 72.1(6) . .
C48 C53 C57 C59 -108.6(5) . .
C52 C53 C57 C58 -52.0(6) . .
C48 C53 C57 C58 127.3(5) . .
C65 C61 C62 C69 140.4(5) . .
C66 C61 C62 C69 8.4(7) . .
Mg1 C61 C62 C69 -124.7(4) . .
C65 C61 C62 C63 -6.0(5) . .
C66 C61 C62 C63 -138.0(5) . .
Mg1 C61 C62 C63 88.9(4) . .
C69 C62 C63 C72 2.1(7) . .
C61 C62 C63 C72 148.9(4) . .
C69 C62 C63 C64 -142.9(5) . .
C61 C62 C63 C64 3.8(5) . .
C72 C63 C64 C75 -0.4(7) . .
C62 C63 C64 C75 144.9(5) . .
C72 C63 C64 C65 -145.3(4) . .
C62 C63 C64 C65 -0.1(5) . .
C75 C64 C65 C78 -1.6(7) . .
C63 C64 C65 C78 143.0(5) . .
C75 C64 C65 C61 -148.4(5) . .
C63 C64 C65 C61 -3.8(5) . .
C75 C64 C65 Mg1 152.4(4) . .
C63 C64 C65 Mg1 -63.0(4) . .
C66 C61 C65 C78 -8.4(7) . .
C62 C61 C65 C78 -139.7(5) . .
Mg1 C61 C65 C78 116.2(4) . .
C66 C61 C65 C64 137.3(5) . .
C62 C61 C65 C64 6.0(5) . .
Mg1 C61 C65 C64 -98.1(4) . .
C66 C61 C65 Mg1 -124.6(5) . .
C62 C61 C65 Mg1 104.1(4) . .
C65 C61 C66 C67 -133.2(5) . .
C62 C61 C66 C67 -7.4(7) . .
Mg1 C61 C66 C67 117.9(5) . .
C65 C61 C66 C80 7.5(7) . .
C62 C61 C66 C80 133.3(5) . .
Mg1 C61 C66 C80 -101.5(5) . .
C61 C66 C67 C68 2.5(7) . .
C80 C66 C67 C68 -142.0(5) . .
C61 C66 C67 C81 145.5(5) . .
C80 C66 C67 C81 1.0(5) . .
C66 C67 C68 C84 138.5(5) . .
C81 C67 C68 C84 -0.6(7) . .
C66 C67 C68 C69 1.7(7) . .
C81 C67 C68 C69 -137.4(5) . .
C63 C62 C69 C70 -1.1(7) . .
C61 C62 C69 C70 -144.0(5) . .
C63 C62 C69 C68 138.3(5) . .
C61 C62 C69 C68 -4.6(7) . .
C84 C68 C69 C62 -142.0(5) . .
C67 C68 C69 C62 -0.6(7) . .
C84 C68 C69 C70 0.8(5) . .
C67 C68 C69 C70 142.1(5) . .
C62 C69 C70 C71 -0.5(7) . .
C68 C69 C70 C71 -144.0(5) . .
C62 C69 C70 C85 142.7(4) . .
C68 C69 C70 C85 -0.9(5) . .
C69 C70 C71 C88 137.4(5) . .
C85 C70 C71 C88 -0.4(7) . .
C69 C70 C71 C72 1.1(7) . .
C85 C70 C71 C72 -136.7(5) . .
C62 C63 C72 C73 -138.9(5) . .
C64 C63 C72 C73 1.9(6) . .
C62 C63 C72 C71 -1.5(7) . .
C64 C63 C72 C71 139.3(5) . .
C70 C71 C72 C63 -0.1(7) . .
C88 C71 C72 C63 -140.7(4) . .
C70 C71 C72 C73 141.6(5) . .
C88 C71 C72 C73 1.0(5) . .
C63 C72 C73 C74 -1.7(7) . .
C71 C72 C73 C74 -143.3(5) . .
C63 C72 C73 C89 140.9(4) . .
C71 C72 C73 C89 -0.7(5) . .
C72 C73 C74 C92 138.3(5) . .
C89 C73 C74 C92 0.5(7) . .
C72 C73 C74 C75 0.1(7) . .
C89 C73 C74 C75 -137.8(5) . .
C63 C64 C75 C76 -138.0(5) . .
C65 C64 C75 C76 2.1(7) . .
C63 C64 C75 C74 -1.2(7) . .
C65 C64 C75 C74 138.8(5) . .
C73 C74 C75 C64 1.4(7) . .
C92 C74 C75 C64 -141.1(5) . .
C73 C74 C75 C76 142.7(5) . .
C92 C74 C75 C76 0.1(5) . .
C64 C75 C76 C77 -1.6(7) . .
C74 C75 C76 C77 -142.5(5) . .
C64 C75 C76 C93 140.7(5) . .
C74 C75 C76 C93 -0.2(5) . .
C93 C76 C77 C78 -136.8(5) . .
C75 C76 C77 C78 0.6(8) . .
C93 C76 C77 C96 0.8(7) . .
C75 C76 C77 C96 138.2(5) . .
C64 C65 C78 C77 0.5(7) . .
C61 C65 C78 C77 143.2(5) . .
Mg1 C65 C78 C77 -147.8(4) . .
C64 C65 C78 C79 -138.0(5) . .
C61 C65 C78 C79 4.7(7) . .
Mg1 C65 C78 C79 73.7(6) . .
C76 C77 C78 C65 0.0(8) . .
C96 C77 C78 C65 -142.1(5) . .
C76 C77 C78 C79 142.1(5) . .
C96 C77 C78 C79 0.0(6) . .
C65 C78 C79 C80 0.1(8) . .
C77 C78 C79 C80 -142.2(5) . .
C65 C78 C79 C97 142.8(5) . .
C77 C78 C79 C97 0.5(6) . .
C97 C79 C80 C100 0.2(7) . .
C78 C79 C80 C100 138.4(5) . .
C97 C79 C80 C66 -139.1(5) . .
C78 C79 C80 C66 -0.8(8) . .
C67 C66 C80 C79 142.2(5) . .
C61 C66 C80 C79 -3.0(7) . .
C67 C66 C80 C100 -1.4(6) . .
C61 C66 C80 C100 -146.6(4) . .
C66 C67 C81 C82 -143.4(5) . .
C68 C67 C81 C82 0.4(7) . .
C66 C67 C81 C100 -0.3(5) . .
C68 C67 C81 C100 143.5(5) . .
C100 C81 C82 C102 0.0(7) . .
C67 C81 C82 C102 138.9(5) . .
C100 C81 C82 C83 -138.6(5) . .
C67 C81 C82 C83 0.3(7) . .
C81 C82 C83 C104 142.4(5) . .
C102 C82 C83 C104 -0.5(5) . .
C81 C82 C83 C84 -0.6(7) . .
C102 C82 C83 C84 -143.6(4) . .
C67 C68 C84 C83 0.2(7) . .
C69 C68 C84 C83 141.2(5) . .
C67 C68 C84 C85 -141.2(5) . .
C69 C68 C84 C85 -0.3(5) . .
C104 C83 C84 C68 -138.0(5) . .
C82 C83 C84 C68 0.4(7) . .
C104 C83 C84 C85 -0.2(7) . .
C82 C83 C84 C85 138.1(5) . .
C68 C84 C85 C86 142.8(5) . .
C83 C84 C85 C86 -0.2(7) . .
C68 C84 C85 C70 -0.3(5) . .
C83 C84 C85 C70 -143.3(5) . .
C71 C70 C85 C86 0.0(7) . .
C69 C70 C85 C86 -143.2(4) . .
C71 C70 C85 C84 144.0(5) . .
C69 C70 C85 C84 0.7(5) . .
C84 C85 C86 C87 -138.2(5) . .
C70 C85 C86 C87 1.1(7) . .
C84 C85 C86 C105 4.2(7) . .
C70 C85 C86 C105 143.5(5) . .
C85 C86 C87 C88 -1.9(7) . .
C105 C86 C87 C88 -148.5(5) . .
C85 C86 C87 C107 142.4(5) . .
C105 C86 C87 C107 -4.2(5) . .
C107 C87 C88 C89 -0.7(7) . .
C86 C87 C88 C89 139.0(5) . .
C107 C87 C88 C71 -138.2(5) . .
C86 C87 C88 C71 1.6(7) . .
C70 C71 C88 C87 -0.4(7) . .
C72 C71 C88 C87 140.5(5) . .
C70 C71 C88 C89 -141.8(5) . .
C72 C71 C88 C89 -0.9(5) . .
C87 C88 C89 C90 0.2(7) . .
C71 C88 C89 C90 142.5(5) . .
C87 C88 C89 C73 -141.8(4) . .
C71 C88 C89 C73 0.5(5) . .
C74 C73 C89 C90 0.1(7) . .
C72 C73 C89 C90 -142.2(5) . .
C74 C73 C89 C88 142.4(5) . .
C72 C73 C89 C88 0.1(5) . .
C88 C89 C90 C108 1.0(7) . .
C73 C89 C90 C108 138.7(5) . .
C88 C89 C90 C91 -138.4(5) . .
C73 C89 C90 C91 -0.8(7) . .
C89 C90 C91 C92 0.9(8) . .
C108 C90 C91 C92 -142.9(5) . .
C89 C90 C91 C110 143.3(5) . .
C108 C90 C91 C110 -0.5(6) . .
C110 C91 C92 C74 -137.9(5) . .
C90 C91 C92 C74 -0.3(8) . .
C110 C91 C92 C93 0.2(8) . .
C90 C91 C92 C93 137.7(5) . .
C73 C74 C92 C91 -0.4(7) . .
C75 C74 C92 C91 142.6(5) . .
C73 C74 C92 C93 -143.0(5) . .
C75 C74 C92 C93 -0.1(5) . .
C77 C76 C93 C94 -0.4(8) . .
C75 C76 C93 C94 -142.0(5) . .
C77 C76 C93 C92 141.7(5) . .
C75 C76 C93 C92 0.1(6) . .
C91 C92 C93 C94 0.0(8) . .
C74 C92 C93 C94 143.0(5) . .
C91 C92 C93 C76 -143.0(5) . .
C74 C92 C93 C76 0.0(6) . .
C76 C93 C94 C111 138.3(6) . .
C92 C93 C94 C111 -0.2(8) . .
C76 C93 C94 C95 0.1(8) . .
C92 C93 C94 C95 -138.4(5) . .
C93 C94 C95 C96 -0.2(8) . .
C111 C94 C95 C96 -143.3(5) . .
C93 C94 C95 C113 144.0(5) . .
C111 C94 C95 C113 1.0(6) . .
C113 C95 C96 C77 -139.1(6) . .
C94 C95 C96 C77 0.6(8) . .
C113 C95 C96 C97 -0.7(8) . .
C94 C95 C96 C97 139.0(5) . .
C76 C77 C96 C95 -0.9(8) . .
C78 C77 C96 C95 142.0(5) . .
C76 C77 C96 C97 -143.5(5) . .
C78 C77 C96 C97 -0.5(6) . .
C80 C79 C97 C98 -0.2(8) . .
C78 C79 C97 C98 -143.4(5) . .
C80 C79 C97 C96 142.5(5) . .
C78 C79 C97 C96 -0.8(6) . .
C95 C96 C97 C98 1.1(8) . .
C77 C96 C97 C98 144.0(5) . .
C95 C96 C97 C79 -142.1(5) . .
C77 C96 C97 C79 0.8(6) . .
C79 C97 C98 C114 137.3(6) . .
C96 C97 C98 C114 -1.2(7) . .
C79 C97 C98 C99 0.0(8) . .
C96 C97 C98 C99 -138.5(5) . .
C97 C98 C99 C100 0.2(7) . .
C114 C98 C99 C100 -141.8(5) . .
C97 C98 C99 C101 142.5(5) . .
C114 C98 C99 C101 0.6(6) . .
C98 C99 C100 C80 -0.1(7) . .
C101 C99 C100 C80 -138.2(5) . .
C98 C99 C100 C81 137.3(5) . .
C101 C99 C100 C81 -0.7(7) . .
C79 C80 C100 C99 -0.1(7) . .
C66 C80 C100 C99 143.7(5) . .
C79 C80 C100 C81 -142.6(5) . .
C66 C80 C100 C81 1.2(5) . .
C82 C81 C100 C99 0.4(7) . .
C67 C81 C100 C99 -142.9(5) . .
C82 C81 C100 C80 142.8(5) . .
C67 C81 C100 C80 -0.6(5) . .
C100 C99 C101 C102 0.6(7) . .
C98 C99 C101 C102 -142.0(5) . .
C100 C99 C101 C115 142.2(5) . .
C98 C99 C101 C115 -0.4(5) . .
C99 C101 C102 C82 -0.2(7) . .
C115 C101 C102 C82 -137.4(5) . .
C99 C101 C102 C103 137.2(5) . .
C115 C101 C102 C103 0.0(7) . .
C81 C82 C102 C101 -0.2(7) . .
C83 C82 C102 C101 143.3(5) . .
C81 C82 C102 C103 -142.1(5) . .
C83 C82 C102 C103 1.3(5) . .
C101 C102 C103 C117 -0.4(7) . .
C82 C102 C103 C117 142.1(5) . .
C101 C102 C103 C104 -144.0(5) . .
C82 C102 C103 C104 -1.6(5) . .
C84 C83 C104 C105 -3.5(7) . .
C82 C83 C104 C105 -145.2(5) . .
C84 C83 C104 C103 141.2(5) . .
C82 C83 C104 C103 -0.4(5) . .
C117 C103 C104 C83 -141.7(5) . .
C102 C103 C104 C83 1.2(5) . .
C117 C103 C104 C105 4.3(7) . .
C102 C103 C104 C105 147.2(4) . .
C83 C104 C105 C106 133.7(5) . .
C103 C104 C105 C106 -7.6(7) . .
C83 C104 C105 C86 7.1(7) . .
C103 C104 C105 C86 -134.2(5) . .
C83 C104 C105 Mg2 -121.0(4) . .
C103 C104 C105 Mg2 97.7(5) . .
C85 C86 C105 C104 -7.4(7) . .
C87 C86 C105 C104 138.9(4) . .
C85 C86 C105 C106 -140.0(5) . .
C87 C86 C105 C106 6.4(5) . .
C85 C86 C105 Mg2 125.1(4) . .
C87 C86 C105 Mg2 -88.6(4) . .
C104 C105 C106 C118 7.6(7) . .
C86 C105 C106 C118 139.0(5) . .
Mg2 C105 C106 C118 -112.9(5) . .
C104 C105 C106 C107 -137.7(5) . .
C86 C105 C106 C107 -6.2(5) . .
Mg2 C105 C106 C107 101.9(4) . .
C104 C105 C106 Mg2 120.5(5) . .
C86 C105 C106 Mg2 -108.1(4) . .
C88 C87 C107 C108 0.0(7) . .
C86 C87 C107 C108 -143.8(5) . .
C88 C87 C107 C106 144.0(5) . .
C86 C87 C107 C106 0.3(5) . .
C118 C106 C107 C108 1.3(7) . .
C105 C106 C107 C108 147.6(5) . .
Mg2 C106 C107 C108 -151.8(4) . .
C118 C106 C107 C87 -142.5(5) . .
C105 C106 C107 C87 3.8(6) . .
Mg2 C106 C107 C87 64.4(4) . .
C87 C107 C108 C90 1.3(7) . .
C106 C107 C108 C90 -138.4(5) . .
C87 C107 C108 C109 138.5(5) . .
C106 C107 C108 C109 -1.2(7) . .
C89 C90 C108 C107 -1.8(8) . .
C91 C90 C108 C107 142.0(5) . .
C89 C90 C108 C109 -143.6(5) . .
C91 C90 C108 C109 0.2(6) . .
C107 C108 C109 C119 0.5(8) . .
C90 C108 C109 C119 142.1(5) . .
C107 C108 C109 C110 -141.4(5) . .
C90 C108 C109 C110 0.2(6) . .
C119 C109 C110 C111 1.0(8) . .
C108 C109 C110 C111 142.2(5) . .
C119 C109 C110 C91 -141.7(5) . .
C108 C109 C110 C91 -0.5(6) . .
C92 C91 C110 C111 -0.1(8) . .
C90 C91 C110 C111 -142.1(5) . .
C92 C91 C110 C109 142.6(5) . .
C90 C91 C110 C109 0.6(6) . .
C109 C110 C111 C94 -138.6(6) . .
C91 C110 C111 C94 -0.2(8) . .
C109 C110 C111 C112 -0.4(8) . .
C91 C110 C111 C112 138.0(6) . .
C93 C94 C111 C110 0.3(9) . .
C95 C94 C111 C110 142.4(5) . .
C93 C94 C111 C112 -142.3(5) . .
C95 C94 C111 C112 -0.2(6) . .
C110 C111 C112 C120 -0.3(8) . .
C94 C111 C112 C120 142.4(5) . .
C110 C111 C112 C113 -143.3(5) . .
C94 C111 C112 C113 -0.5(6) . .
C96 C95 C113 C114 0.4(8) . .
C94 C95 C113 C114 -143.6(5) . .
C96 C95 C113 C112 142.7(5) . .
C94 C95 C113 C112 -1.3(6) . .
C120 C112 C113 C114 0.1(8) . .
C111 C112 C113 C114 143.2(5) . .
C120 C112 C113 C95 -142.0(5) . .
C111 C112 C113 C95 1.1(6) . .
C95 C113 C114 C98 -0.5(8) . .
C112 C113 C114 C98 -137.9(6) . .
C95 C113 C114 C115 138.3(6) . .
C112 C113 C114 C115 1.0(8) . .
C97 C98 C114 C113 1.0(8) . .
C99 C98 C114 C113 142.3(5) . .
C97 C98 C114 C115 -141.9(5) . .
C99 C98 C114 C115 -0.5(6) . .
C102 C101 C115 C116 0.2(7) . .
C99 C101 C115 C116 -141.2(5) . .
C102 C101 C115 C114 141.5(5) . .
C99 C101 C115 C114 0.1(5) . .
C113 C114 C115 C116 -1.6(8) . .
C98 C114 C115 C116 141.4(5) . .
C113 C114 C115 C101 -142.7(5) . .
C98 C114 C115 C101 0.3(6) . .
C101 C115 C116 C117 -0.1(7) . .
C114 C115 C116 C117 -136.2(5) . .
C101 C115 C116 C120 137.4(5) . .
C114 C115 C116 C120 1.2(7) . .
C102 C103 C117 C116 0.6(7) . .
C104 C103 C117 C116 139.2(5) . .
C102 C103 C117 C118 -139.1(5) . .
C104 C103 C117 C118 -0.5(7) . .
C115 C116 C117 C103 -0.3(7) . .
C120 C116 C117 C103 -142.7(5) . .
C115 C116 C117 C118 143.9(5) . .
C120 C116 C117 C118 1.5(5) . .
C107 C106 C118 C119 -0.8(7) . .
C105 C106 C118 C119 -142.7(5) . .
Mg2 C106 C118 C119 148.1(4) . .
C107 C106 C118 C117 138.0(5) . .
C105 C106 C118 C117 -3.9(7) . .
Mg2 C106 C118 C117 -73.1(5) . .
C103 C117 C118 C106 0.2(7) . .
C116 C117 C118 C106 -143.9(5) . .
C103 C117 C118 C119 143.6(5) . .
C116 C117 C118 C119 -0.6(5) . .
C110 C109 C119 C118 137.0(6) . .
C108 C109 C119 C118 0.0(8) . .
C110 C109 C119 C120 -0.7(8) . .
C108 C109 C119 C120 -137.7(5) . .
C106 C118 C119 C109 0.2(8) . .
C117 C118 C119 C109 -142.3(5) . .
C106 C118 C119 C120 141.9(5) . .
C117 C118 C119 C120 -0.6(6) . .
C111 C112 C120 C119 0.6(8) . .
C113 C112 C120 C119 139.5(5) . .
C111 C112 C120 C116 -139.4(5) . .
C113 C112 C120 C116 -0.5(7) . .
C109 C119 C120 C112 -0.1(8) . .
C118 C119 C120 C112 -142.4(5) . .
C109 C119 C120 C116 143.9(5) . .
C118 C119 C120 C116 1.6(6) . .
C115 C116 C120 C112 -0.2(7) . .
C117 C116 C120 C112 142.4(5) . .
C115 C116 C120 C119 -144.5(5) . .
C117 C116 C120 C119 -1.9(6) . .
C126 C121 C122 C123 -0.6(9) . .
C121 C122 C123 C124 0.0(9) . .
C122 C123 C124 C125 0.9(9) . .
C123 C124 C125 C126 -1.2(10) . .
C122 C121 C126 C125 0.3(10) . .
C124 C125 C126 C121 0.6(10) . .
C136 C131 C132 C133 0.2(9) . .
C131 C132 C133 C134 -0.7(10) . .
C132 C133 C134 C135 0.7(10) . .
C133 C134 C135 C136 -0.1(10) . .
C132 C131 C136 C135 0.4(9) . .
C134 C135 C136 C131 -0.4(10) . .
C146 C141 C142 C143 1(6) . .
C141 C142 C143 C144 6(6) . .
C142 C143 C144 C145 -11(6) . .
C143 C144 C145 C146 9(5) . .
C142 C141 C146 C145 -2(6) . .
C144 C145 C146 C141 -3(5) . .
C14F C14A C14B C14C 1(4) . .
C14A C14B C14C C14D -4(5) . .
C14B C14C C14D C14E 1(6) . .
C14C C14D C14E C14F 4(6) . .
C14B C14A C14F C14E 5(4) . .
C14D C14E C14F C14A -7(5) . .
C153 C151 C152 C153 1(3) 2_666 .
C151 C152 C153 C151 -2(3) . 2_666
C15C C15A C15B C15C 0(9) 2_666 .
C15A C15B C15C C15A 0(7) . 2_666
C163 C161 C162 C163 -0.6(18) 2_665 .
C161 C162 C163 C161 0.6(19) . 2_665
